data_7716635
loop_
_publ_author_name
'Temple, Siobhan R.'
'Tang, Jinkui'
'Tizzard, Graham J.'
'Mansikkam&#xe4;ki, Akseli'
'Layfield, Richard A.'

_publ_section_title
;
 Reduction of hexaazatrinaphthylenes by divalent lanthanocenes leads to
 ligand-based multiconfigurational properties.
;
_journal_issue 30
_journal_name_full 'Dalton transactions (Cambridge, England : 2003)'
_journal_page_first 12460
_journal_page_last 12464
_journal_paper_doi 10.1039/d4dt01835d
_journal_volume 53
_journal_year 2024
_chemical_formula_moiety 'C90 H114 N6 Sm3, 5(C3 H3)'
_chemical_formula_sum 'C105 H129 N6 Sm3'
_chemical_formula_weight 1926.18
_space_group_crystal_system monoclinic
_space_group_IT_number 5
_space_group_name_Hall 'C 2y'
_space_group_name_H-M_alt 'C 1 2 1'
_atom_sites_solution_hydrogens geom
_audit_creation_date 2024-05-01
_audit_creation_method
;
Olex2 1.3
(compiled 2020.11.12 svn.r5f609507 for OlexSys, GUI svn.r6408)
;
_audit_update_record
;
2024-05-01 deposited with the CCDC.	2024-07-12 downloaded from the CCDC.
;
_cell_angle_alpha 90
_cell_angle_beta 93.570(2)
_cell_angle_gamma 90
_cell_formula_units_Z 4
_cell_length_a 29.9712(5)
_cell_length_b 17.2882(3)
_cell_length_c 17.9740(3)
_cell_measurement_reflns_used 76242
_cell_measurement_temperature 100(2)
_cell_measurement_theta_max 36.1270
_cell_measurement_theta_min 1.8050
_cell_volume 9295.1(3)
_computing_cell_refinement 'CrysAlisPro 1.171.43.119a (Rigaku OD, 2024)'
_computing_data_collection 'CrysAlisPro system (CCD 42.94a 64-bit (release 21-06-2023))'
_computing_data_reduction 'CrysAlisPro 1.171.43.119a (Rigaku OD, 2024)'
_computing_molecular_graphics 'Olex2 1.3 (Dolomanov et al., 2009)'
_computing_publication_material 'Olex2 1.3 (Dolomanov et al., 2009)'
_computing_structure_refinement 'SHELXL 2017/1 (Sheldrick, 2015)'
_computing_structure_solution 'SHELXT  (Sheldrick, 2015)'
_diffrn_ambient_temperature 100(2)
_diffrn_detector_area_resol_mean 10
_diffrn_detector_dtime 0.000
_diffrn_detector_type 'Rigaku, HyPix 6000HE'
_diffrn_measured_fraction_theta_full 0.999
_diffrn_measured_fraction_theta_max 0.973
_diffrn_measurement_details
;
List of Runs (angles in degrees, time in seconds):

  # Type    Start    End  Width  t~exp~   \w     \q     \k     \f   Frames
#--------------------------------------------------------------------------
  1  \w    -71.00 -17.00   0.50   15.00    --  -20.84 135.00  74.00  108
  2  \w    -71.00 -17.00   0.50   15.00    --  -20.84 135.00-105.00  108
  3  \w     23.00  74.00   0.50   15.00    --   23.65-135.00   8.00  102
  4  \w     23.00  74.00   0.50   15.00    --   23.65-135.00-170.00  102
  5  \w    -17.00  54.00   0.50   15.00    --  -20.84  38.00 -30.00  142
  6  \w    -56.00  -9.00   0.50   15.00    --  -20.84 -57.00  30.00   94
  7  \w    -17.00  54.00   0.50   15.00    --  -20.84  38.00  30.00  142
  8  \w    -56.00  -9.00   0.50   15.00    --  -20.84 -57.00-150.00   94
  9  \w    -56.00  -9.00   0.50   15.00    --  -20.84 -57.00-180.00   94
 10  \w     21.00  57.00   0.50   15.00    --  -20.84  19.00-180.00   72
 11  \w    -30.00  -4.00   0.50   15.00    --  -20.84 -70.00-171.47   52
 12  \w    -54.00 -17.00   0.50   15.00    --   23.65 -19.00-120.00   74
 13  \w    -54.00 -17.00   0.50   15.00    --   23.65 -19.00 150.00   74
 14  \w    -54.00 -17.00   0.50   15.00    --   23.65 -19.00 120.00   74
 15  \w      7.00  36.00   0.50   15.00    --   23.65  70.00-174.00   58
 16  \w      6.00  34.00   0.50   15.00    --   23.65  72.00  12.60   56
 17  \w      6.00  34.00   0.50   15.00    --   23.65  72.00-124.45   56
 18  \w    -54.00 -17.00   0.50   15.00    --   23.65 -19.00  90.00   74
 19  \w      8.00  39.00   0.50   15.00    --   23.65  69.00  77.54   62
 20  \w      8.00  41.00   0.50   15.00    --   23.65  68.00  70.45   66
 21  \w    -54.00 -17.00   0.50   15.00    --   23.65 -19.00-150.00   74
 22  \w    -72.00 -18.00   0.50   15.00    --  -20.84 136.00 125.00  108
 23  \w    -40.00  24.00   0.50   15.00    --  -20.84  77.00-180.00  128
 24  \w    -35.00  -5.00   0.50   15.00    --  -20.84 -68.00  62.76   60
 25  \w    -40.00  24.00   0.50   15.00    --  -20.84  77.00-150.00  128
 26  \w    -56.00  -9.00   0.50   15.00    --  -20.84 -57.00-120.00   94
 27  \w    -40.00  24.00   0.50   15.00    --  -20.84  77.00  60.00  128
 28  \w    -73.00 -19.00   0.50   15.00    --  -20.84 138.00 -34.21  108
 29  \w    -48.00  11.00   0.50   15.00    --  -20.84  92.00-112.62  118
 30  \w    -74.00 -20.00   0.50   15.00    --  -20.84 139.00 145.72  108
 31  \w    -56.00  -9.00   0.50   15.00    --  -20.84 -57.00 150.00   94
 32  \w    -48.00  11.00   0.50   15.00    --  -20.84  92.00  33.71  118
 33  \w    -56.00  -9.00   0.50   15.00    --  -20.84 -57.00 -30.00   94
 34  \w    -72.00 -18.00   0.50   15.00    --  -20.84 136.00 -64.38  108
 35  \w    -99.00 -17.00   0.50   15.00    --  -20.84 -19.00-150.00  164
 36  \w      8.00  41.00   0.50   15.00    --   23.65  68.00 136.74   66
 37  \w     21.00 102.00   0.50   15.00    --   23.65  19.00-180.00  162
 38  \w     18.00  99.00   0.50   15.00    --   23.65  38.00   0.00  162
 39  \w    -74.00 -20.00   0.50   15.00    --  -20.84 139.00-167.89  108
 40  \w    -74.00 -20.00   0.50   15.00    --  -20.84 139.00  34.96  108
 41  \w    -74.00 -20.00   0.50   15.00    --  -20.84 139.00  80.76  108
 42  \w    -72.00 -18.00   0.50   15.00    --  -20.84 136.00 -85.40  108
 43  \w    -72.00 -18.00   0.50   15.00    --  -20.84 136.00-121.09  108
 44  \w    -56.00  -9.00   0.50   15.00    --  -20.84 -57.00 120.00   94
 45  \w    -74.00 -41.00   0.50   15.00    --  -20.84 139.00  -6.24   66
 46  \w     18.00  99.00   0.50   15.00    --   23.65  38.00 150.00  162
;
_diffrn_measurement_device 'four-circle diffractometer'
_diffrn_measurement_device_details 'Rigaku, UG2 \k goniometer'
_diffrn_measurement_device_type
'Rigaku FRE+ diffractometer with Arc)Sec VHF Varimax confocal mirrors, a UG2 goniometer and HyPix 6000HE detector'
_diffrn_measurement_method 'profile data from \w-scans'
_diffrn_measurement_specimen_support 'MiTeGen MicroLoop'
_diffrn_radiation_type MoK\a
_diffrn_radiation_wavelength 0.71073
_diffrn_reflns_av_unetI/netI 0.0150
_diffrn_reflns_Laue_measured_fraction_full 0.999
_diffrn_reflns_Laue_measured_fraction_max 0.973
_diffrn_reflns_limit_h_max 49
_diffrn_reflns_limit_h_min -49
_diffrn_reflns_limit_k_max 28
_diffrn_reflns_limit_k_min -28
_diffrn_reflns_limit_l_max 29
_diffrn_reflns_limit_l_min -27
_diffrn_reflns_number 105765
_diffrn_reflns_point_group_measured_fraction_full 1.000
_diffrn_reflns_point_group_measured_fraction_max 0.961
_diffrn_reflns_theta_full 25.242
_diffrn_reflns_theta_max 36.157
_diffrn_reflns_theta_min 1.745
_exptl_absorpt_coefficient_mu 1.920
_exptl_absorpt_correction_T_max 1.000
_exptl_absorpt_correction_T_min 0.688
_exptl_absorpt_correction_type gaussian
_exptl_absorpt_process_details
;
CrysAlisPro 1.171.43.119a (Rigaku Oxford Diffraction, 2024)
Numerical absorption correction based on gaussian integration over
a multifaceted crystal model
Empirical absorption correction using spherical harmonics,
implemented in SCALE3 ABSPACK scaling algorithm.
;
_exptl_crystal_colour black
_exptl_crystal_colour_primary black
_exptl_crystal_density_diffrn 1.376
_exptl_crystal_description block
_exptl_crystal_F_000 3948
_exptl_crystal_recrystallization_method 'The material was used as supplied'
_exptl_crystal_size_max 0.26
_exptl_crystal_size_mid 0.052
_exptl_crystal_size_min 0.04
_refine_diff_density_max 8.779
_refine_diff_density_min -2.804
_refine_diff_density_rms 0.210
_refine_ls_abs_structure_details
;
 Flack x determined using 19454 quotients [(I+)-(I-)]/[(I+)+(I-)]
 (Parsons, Flack and Wagner, Acta Cryst. B69 (2013) 249-259).
;
_refine_ls_abs_structure_Flack 0.131(14)
_refine_ls_extinction_method none
_refine_ls_goodness_of_fit_ref 1.081
_refine_ls_hydrogen_treatment constr
_refine_ls_matrix_type full
_refine_ls_number_parameters 1062
_refine_ls_number_reflns 105765
_refine_ls_number_restraints 1452
_refine_ls_restrained_S_all 1.075
_refine_ls_R_factor_all 0.0686
_refine_ls_R_factor_gt 0.0661
_refine_ls_shift/su_max 0.002
_refine_ls_shift/su_mean 0.000
_refine_ls_structure_factor_coef Fsqd
_refine_ls_weighting_details 'w=1/[\s^2^(Fo^2^)+(0.0670P)^2^+147.7366P] where P=(Fo^2^+2Fc^2^)/3'
_refine_ls_weighting_scheme calc
_refine_ls_wR_factor_gt 0.1640
_refine_ls_wR_factor_ref 0.1666
_reflns_Friedel_coverage 0.924
_reflns_Friedel_fraction_full 1.000
_reflns_Friedel_fraction_max 0.948
_reflns_number_gt 102831
_reflns_number_total 105765
_reflns_threshold_expression 'I > 2\s(I)'
_twin_special_details
;
Component 2 rotated by 60.0250\% 
around [-0.10 -0.00 1.00] (reciprocal) or [0.00 -0.00 1.00] (direct)
;
_cod_data_source_file d4dt01835d2.cif
_cod_data_source_block 2sm_2_5c6h6
_cod_depositor_comments 'Adding full bibliography for 7716633--7716636.cif.'
_cod_database_code 7716635
_shelx_shelxl_version_number 2017/1
_shelx_space_group_comment
;
The symmetry employed for this shelxl refinement is uniquely defined
by the following loop, which should always be used as a source of
symmetry information in preference to the above space-group names.
They are only intended as comments.
;
_shelx_estimated_absorpt_t_max 0.927
_shelx_estimated_absorpt_t_min 0.635
_olex2_refinement_description
;
1. Twinned data refinement
 Scales: 0.4919(9)
 0.5081(9)
2. Fixed Uiso
 At 1.2 times of:
  All C(H) groups
 At 1.5 times of:
  All C(H,H,H) groups
3. Restrained distances
 C98-C97 = C98-C102 = C101-C102 = C100-C101 = C100-C99 = C99-C97 = C96-C91 =
 C96-C95 = C94-C95 = C94-C93 = C93-C92 = C91-C92 = C105-C104 = C104-C103
 1.4 with sigma of 0.01
 C100-C101 \\sim C101-C102 \\sim C98-C102 \\sim C98-C97 \\sim C99-C97 \\sim
C100-C99
 with sigma of 0.02
4. Rigid body (RIGU) restrains
 C61, Sm3, N6, N5, C52, C41, C42, C45, C55, C43, C51, C54, C53, C44, C65, C84,
 C66, C68, C57, C46, C47, C50, C60, C48, C56, C59, C58, C49, C64, C83, C86, C67,
  C70, H57A, H57B, H57C, H46A, H46B, H46C, H47A, H47B, H47C, H50A, H50B, H50C,
 H60A, H60B, H60C, H48A, H48B, H48C, H56A, H56B, H56C, H59A, H59B, H59C, H58A,
 H58B, H58C, H49A, H49B, H49C, N1, C63, C85, H86, C87, C62, N4, C69, H70, C72,
 Sm1, N2, H85, C88, C89, N3, Sm2, H69, C71, C74, C3, C12, C14, C11, C2, C5, C1,
 C4, C15, C13, C76, C90, H89A, H89B, H89C, C75, C34, C25, C32, C23, C35, C21,
 C22, C33, C24, C31, C73, H74A, H74B, H74C, C8, C19, C16, C7, C10, C6, C9, C20,
 C18, C77, H90A, H90B, H90C, C79, C39, C30, C37, C28, C40, C26, C27, C38, C29,
 C36, H73A, H73B, H73C, H8A, H8B, H8C, H19A, H19B, H19C, H16A, H16B, H16C, H7A,
 H7B, H7C, H10A, H10B, H10C, H6A, H6B, H6C, H9A, H9B, H9C, H20A, H20B, H20C,
 H18A, H18B, H18C, H77, C78, H79, C80, H39A, H39B, H39C, H30A, H30B, H30C, H37A,
  H37B, H37C, H28A, H28B, H28C, H40A, H40B, H40C, H26A, H26B, H26C, H27A, H27B,
 H27C, H38A, H38B, H38C, H29A, H29B, H29C, H36A, H36B, H36C, C82, C81, H82A,
 H82B, H82C, H81A, H81B, H81C
 with sigma for 1-2 distances of 0.004 and sigma for 1-3 distances of 0.004
 C64, Sm3, N6, N5, C41, C52, C42, C45, C55, C51, C43, C53, C54, C44, C65, C84,
 C66, C68, C46, C57, C47, C50, C60, C56, C48, C58, C59, C49, C83, C86, C61, C67,
  C70, N1, C63, C85, C87, C62, N4, C69, C72, Sm1, N2, C88, C89, N3, Sm2, C71,
 C74, C14, C12, C3, C11, C13, C1, C2, C4, C15, C5, C76, C90, C75, C34, C25, C35,
  C32, C21, C22, C23, C33, C31, C24, C73, C19, C17, C8, C16, C18, C6, C7, C9,
 C20, C10, C77, C79, C39, C30, C40, C37, C26, C27, C28, C38, C36, C29, C78, C80,
  C82, C81
 with sigma for 1-2 distances of 0.004 and sigma for 1-3 distances of 0.004
5.a Me refined with riding coordinates:
 C18(H18A,H18B,H18C), C9(H9A,H9B,H9C)
5.b Aromatic/amide H refined with riding coordinates:
 C85(H85), C70(H70), C79(H79), C69(H69), C77(H77), C86(H86), C103(H103),
 C92(H92), C91(H91), C95(H95), C96(H96), C102(H102), C104(H104), C101(H101),
 C93(H93), C105(H105), C97(H97), C94(H94), C99(H99), C100(H100), C98(H98)
5.c Idealised Me refined as rotating group:
 C38(H38A,H38B,H38C), C58(H58A,H58B,H58C), C29(H29A,H29B,H29C), C37(H37A,H37B,
 H37C), C48(H48A,H48B,H48C), C39(H39A,H39B,H39C), C57(H57A,H57B,H57C), C10(H10A,
 H10B,H10C), C30(H30A,H30B,H30C), C46(H46A,H46B,H46C), C26(H26A,H26B,H26C),
 C6(H6A,H6B,H6C), C28(H28A,H28B,H28C), C36(H36A,H36B,H36C), C81(H81A,H81B,H81C),
  C50(H50A,H50B,H50C), C56(H56A,H56B,H56C), C19(H19A,H19B,H19C), C74(H74A,H74B,
 H74C), C16(H16A,H16B,H16C), C59(H59A,H59B,H59C), C47(H47A,H47B,H47C), C82(H82A,
 H82B,H82C), C60(H60A,H60B,H60C), C73(H73A,H73B,H73C), C27(H27A,H27B,H27C),
 C20(H20A,H20B,H20C), C7(H7A,H7B,H7C), C49(H49A,H49B,H49C), C8(H8A,H8B,H8C),
 C89(H89A,H89B,H89C), C40(H40A,H40B,H40C), C90(H90A,H90B,H90C), C17(H17A,H17B,
 H17C)
;
_olex2_diffrn_ambient_temperature_device 'Oxford Cryosystems'
_olex2_submission_special_instructions 'No special instructions were received'
_oxdiff_exptl_absorpt_empirical_details
;
Empirical correction (ABSPACK) includes:
- Absorption correction using spherical harmonics
- Frame scaling
;

loop_
_space_group_symop_operation_xyz
'x, y, z'
'-x, y, -z'
'x+1/2, y+1/2, z'
'-x+1/2, y+1/2, -z'

loop_
_atom_site_label
_atom_site_type_symbol
_atom_site_fract_x
_atom_site_fract_y
_atom_site_fract_z
_atom_site_U_iso_or_equiv
_atom_site_adp_type
_atom_site_occupancy
_atom_site_site_symmetry_order
_atom_site_calc_flag
_atom_site_refinement_flags_posn
_atom_site_refinement_flags_adp
_atom_site_refinement_flags_occupancy
_atom_site_disorder_assembly
_atom_site_disorder_group
Sm3 Sm 0.75938(2) 0.82156(2) 0.23830(3) 0.01712(8) Uani 1 1 d . . . . .
Sm2 Sm 0.72612(2) 0.37820(2) 0.26136(3) 0.01757(8) Uani 1 1 d . . . . .
Sm1 Sm 0.52131(2) 0.65078(3) 0.25123(3) 0.02095(11) Uani 1 1 d . . . . .
C42 C 0.7441(4) 0.8511(7) 0.3834(5) 0.0215(18) Uani 1 1 d . . . . .
C33 C 0.7420(4) 0.3909(7) 0.1133(6) 0.025(2) Uani 1 1 d . . . . .
C21 C 0.7109(3) 0.3633(8) 0.4085(5) 0.026(2) Uani 1 1 d . . . . .
C64 C 0.6312(3) 0.6671(5) 0.2480(6) 0.0150(14) Uani 1 1 d . . . . .
C43 C 0.7759(5) 0.7910(8) 0.3866(7) 0.032(2) Uani 1 1 d . . . . .
C1 C 0.5148(4) 0.6020(8) 0.1063(6) 0.0259(19) Uani 1 1 d . . . . .
C32 C 0.6961(4) 0.3660(8) 0.1157(6) 0.029(2) Uani 1 1 d . . . . .
C51 C 0.7743(5) 0.7987(8) 0.0915(7) 0.034(3) Uani 1 1 d . . . . .
N2 N 0.5829(2) 0.5577(5) 0.2544(5) 0.0167(13) Uani 1 1 d . . . . .
C13 C 0.5292(8) 0.6176(10) 0.4002(9) 0.053(4) Uani 1 1 d . . . . .
N1 N 0.5940(3) 0.7127(5) 0.2477(5) 0.0194(15) Uani 1 1 d . . . . .
C54 C 0.7907(4) 0.9219(8) 0.1356(8) 0.032(2) Uani 1 1 d . . . . .
C65 C 0.6748(3) 0.6985(6) 0.2446(5) 0.0151(14) Uani 1 1 d . . . . .
C22 C 0.7184(4) 0.2869(8) 0.3839(6) 0.027(2) Uani 1 1 d . . . . .
C41 C 0.7645(5) 0.9185(7) 0.3570(7) 0.030(2) Uani 1 1 d . . . . .
C62 C 0.6631(3) 0.5350(5) 0.2556(5) 0.0144(14) Uani 1 1 d . . . . .
C34 C 0.7683(5) 0.3264(9) 0.1418(7) 0.033(2) Uani 1 1 d . . . . .
N6 N 0.6824(2) 0.7758(5) 0.2419(5) 0.0168(13) Uani 1 1 d . . . . .
N5 N 0.7538(3) 0.6800(5) 0.2373(5) 0.0172(13) Uani 1 1 d . . . . .
C63 C 0.6253(3) 0.5848(6) 0.2519(5) 0.0152(14) Uani 1 1 d . . . . .
N4 N 0.7414(3) 0.5168(4) 0.2525(4) 0.0148(13) Uani 1 1 d . . . . .
C85 C 0.5655(4) 0.8432(8) 0.2466(9) 0.034(3) Uani 1 1 d . . . . .
H85 H 0.536220 0.822651 0.249114 0.041 Uiso 1 1 calc R U . . .
C61 C 0.7070(3) 0.5672(5) 0.2507(5) 0.0143(14) Uani 1 1 d . . . . .
C52 C 0.7334(4) 0.8419(7) 0.0923(6) 0.0230(18) Uani 1 1 d . . . . .
N3 N 0.6584(3) 0.4569(5) 0.2619(5) 0.0183(14) Uani 1 1 d . . . . .
C66 C 0.7129(3) 0.6468(5) 0.2437(5) 0.0137(13) Uani 1 1 d . . . . .
C23 C 0.7644(4) 0.2822(8) 0.3687(7) 0.030(2) Uani 1 1 d . . . . .
C11 C 0.4619(6) 0.6639(12) 0.3596(12) 0.058(4) Uani 1 1 d . . . . .
C53 C 0.7433(4) 0.9178(7) 0.1185(6) 0.0250(19) Uani 1 1 d . . . . .
C24 C 0.7844(4) 0.3538(7) 0.3835(6) 0.0239(19) Uani 1 1 d . . . . .
C70 C 0.8330(3) 0.6586(6) 0.2297(7) 0.024(2) Uani 1 1 d . . . . .
H70 H 0.837028 0.712814 0.224879 0.029 Uiso 1 1 calc R U . . .
C55 C 0.8090(4) 0.8493(8) 0.1192(7) 0.032(2) Uani 1 1 d . . . . .
C68 C 0.7893(3) 0.6295(6) 0.2378(5) 0.0179(15) Uani 1 1 d . . . . .
C79 C 0.6084(4) 0.3490(7) 0.2722(7) 0.026(2) Uani 1 1 d . . . . .
H79 H 0.633640 0.315555 0.275359 0.031 Uiso 1 1 calc R U . . .
C67 C 0.7835(3) 0.5483(5) 0.2459(5) 0.0150(14) Uani 1 1 d . . . . .
C2 C 0.4717(4) 0.5899(10) 0.1324(8) 0.037(3) Uani 1 1 d . . . . .
C38 C 0.7569(6) 0.4634(9) 0.0804(7) 0.037(3) Uani 1 1 d . . . . .
H38A H 0.737553 0.505889 0.094835 0.056 Uiso 1 1 calc R U . . .
H38B H 0.755267 0.458745 0.025948 0.056 Uiso 1 1 calc R U . . .
H38C H 0.787800 0.474150 0.098437 0.056 Uiso 1 1 calc R U . . .
C3 C 0.4528(5) 0.6611(13) 0.1447(10) 0.057(4) Uani 1 1 d . . . . .
C25 C 0.7519(4) 0.4057(7) 0.4063(6) 0.0246(19) Uani 1 1 d . . . . .
C31 C 0.6953(6) 0.2902(8) 0.1417(7) 0.036(3) Uani 1 1 d . . . . .
C12 C 0.4851(8) 0.5957(11) 0.3759(11) 0.061(4) Uani 1 1 d . . . . .
C75 C 0.6157(3) 0.4287(6) 0.2648(6) 0.0203(17) Uani 1 1 d . . . . .
C14 C 0.5331(6) 0.6994(10) 0.3953(9) 0.043(3) Uani 1 1 d . . . . .
C72 C 0.8698(4) 0.6107(7) 0.2286(7) 0.028(2) Uani 1 1 d . . . . .
C69 C 0.8210(3) 0.5016(6) 0.2449(6) 0.0227(19) Uani 1 1 d . . . . .
H69 H 0.817334 0.447326 0.250139 0.027 Uiso 1 1 calc R U . . .
C84 C 0.6451(3) 0.8228(7) 0.2422(5) 0.0197(15) Uani 1 1 d . . . . .
C45 C 0.8100(5) 0.8988(10) 0.3453(8) 0.038(3) Uani 1 1 d . . . . .
C44 C 0.8166(4) 0.8200(11) 0.3642(7) 0.039(3) Uani 1 1 d . . . . .
C58 C 0.7130(5) 0.9867(8) 0.1186(8) 0.034(3) Uani 1 1 d . . . . .
H58A H 0.682139 0.970280 0.105742 0.051 Uiso 1 1 calc R U . . .
H58B H 0.722127 1.024480 0.081954 0.051 Uiso 1 1 calc R U . . .
H58C H 0.714748 1.010277 0.168308 0.051 Uiso 1 1 calc R U . . .
C80 C 0.5664(4) 0.3166(7) 0.2753(7) 0.028(2) Uani 1 1 d . . . . .
C29 C 0.8342(4) 0.3687(10) 0.3851(8) 0.038(3) Uani 1 1 d . . . . .
H29A H 0.848848 0.344451 0.429450 0.057 Uiso 1 1 calc R U . . .
H29B H 0.839784 0.424530 0.386472 0.057 Uiso 1 1 calc R U . . .
H29C H 0.846306 0.346641 0.340276 0.057 Uiso 1 1 calc R U . . .
C35 C 0.7400(6) 0.2665(8) 0.1585(8) 0.038(3) Uani 1 1 d . . . . .
C83 C 0.6015(3) 0.7912(6) 0.2451(7) 0.0230(19) Uani 1 1 d . . . . .
C15 C 0.4900(6) 0.7285(10) 0.3705(10) 0.045(3) Uani 1 1 d . . . . .
C37 C 0.6577(6) 0.4155(12) 0.0850(8) 0.044(3) Uani 1 1 d . . . . .
H37A H 0.629469 0.394107 0.100669 0.066 Uiso 1 1 calc R U . . .
H37B H 0.657243 0.415998 0.030425 0.066 Uiso 1 1 calc R U . . .
H37C H 0.661418 0.468357 0.103954 0.066 Uiso 1 1 calc R U . . .
C48 C 0.7671(8) 0.7101(10) 0.4156(9) 0.050(4) Uani 1 1 d . . . . .
H48A H 0.736016 0.695543 0.402295 0.075 Uiso 1 1 calc R U . . .
H48B H 0.772405 0.709309 0.469984 0.075 Uiso 1 1 calc R U . . .
H48C H 0.787220 0.673197 0.393337 0.075 Uiso 1 1 calc R U . . .
C76 C 0.5781(3) 0.4786(6) 0.2592(6) 0.0184(16) Uani 1 1 d . . . . .
C39 C 0.8189(5) 0.3223(14) 0.1485(9) 0.051(4) Uani 1 1 d . . . . .
H39A H 0.831349 0.372920 0.136418 0.076 Uiso 1 1 calc R U . . .
H39B H 0.829189 0.283396 0.113835 0.076 Uiso 1 1 calc R U . . .
H39C H 0.828945 0.308108 0.199613 0.076 Uiso 1 1 calc R U . . .
C77 C 0.5360(3) 0.4446(7) 0.2616(6) 0.0241(19) Uani 1 1 d . . . . .
H77 H 0.510499 0.477200 0.257455 0.029 Uiso 1 1 calc R U . . .
C57 C 0.6885(5) 0.8131(10) 0.0635(7) 0.039(3) Uani 1 1 d . . . . .
H57A H 0.686815 0.757091 0.071481 0.059 Uiso 1 1 calc R U . . .
H57B H 0.684255 0.824274 0.010113 0.059 Uiso 1 1 calc R U . . .
H57C H 0.665183 0.838924 0.090116 0.059 Uiso 1 1 calc R U . . .
C86 C 0.6500(3) 0.9039(6) 0.2425(7) 0.025(2) Uani 1 1 d . . . . .
H86 H 0.679296 0.924891 0.241933 0.030 Uiso 1 1 calc R U . . .
C10 C 0.5630(10) 0.7192(17) 0.0715(11) 0.086(9) Uani 1 1 d . . . . .
H10A H 0.565867 0.772418 0.089858 0.129 Uiso 1 1 calc R U . . .
H10B H 0.559916 0.719407 0.016924 0.129 Uiso 1 1 calc R U . . .
H10C H 0.589618 0.689579 0.088279 0.129 Uiso 1 1 calc R U . . .
C30 C 0.7594(6) 0.4876(9) 0.4339(8) 0.039(3) Uani 1 1 d . . . . .
H30A H 0.786074 0.509033 0.412547 0.058 Uiso 1 1 calc R U . . .
H30B H 0.763759 0.487443 0.488441 0.058 Uiso 1 1 calc R U . . .
H30C H 0.733379 0.519422 0.418766 0.058 Uiso 1 1 calc R U . . .
C46 C 0.7454(7) 0.9984(9) 0.3510(10) 0.050(4) Uani 1 1 d . . . . .
H46A H 0.752883 1.021688 0.303661 0.075 Uiso 1 1 calc R U . . .
H46B H 0.757838 1.030089 0.392460 0.075 Uiso 1 1 calc R U . . .
H46C H 0.712781 0.995788 0.352908 0.075 Uiso 1 1 calc R U . . .
C26 C 0.6688(5) 0.3946(12) 0.4396(7) 0.043(4) Uani 1 1 d . . . . .
H26A H 0.661945 0.445515 0.417834 0.065 Uiso 1 1 calc R U . . .
H26B H 0.673287 0.399417 0.493879 0.065 Uiso 1 1 calc R U . . .
H26C H 0.643930 0.359149 0.427268 0.065 Uiso 1 1 calc R U . . .
C6 C 0.5452(6) 0.5407(12) 0.0798(8) 0.046(4) Uani 1 1 d . . . . .
H6A H 0.575939 0.551504 0.098759 0.070 Uiso 1 1 calc R U . . .
H6B H 0.543728 0.540394 0.025133 0.070 Uiso 1 1 calc R U . . .
H6C H 0.535916 0.490178 0.097979 0.070 Uiso 1 1 calc R U . . .
C87 C 0.6141(4) 0.9542(6) 0.2436(8) 0.031(3) Uani 1 1 d . . . . .
C78 C 0.5294(4) 0.3658(7) 0.2696(7) 0.027(2) Uani 1 1 d . . . . .
C4 C 0.4832(8) 0.7196(11) 0.1252(11) 0.058(4) Uani 1 1 d . . . . .
C103 C 0.5459(5) 0.3119(13) 0.0090(8) 0.049(4) Uani 1 1 d D . . . .
H103 H 0.577578 0.314549 0.015172 0.059 Uiso 1 1 calc R U . . .
C71 C 0.8642(4) 0.5302(7) 0.2365(7) 0.026(2) Uani 1 1 d . . . . .
C28 C 0.7902(6) 0.2081(10) 0.3556(10) 0.047(4) Uani 1 1 d . . . . .
H28A H 0.815666 0.219730 0.325766 0.070 Uiso 1 1 calc R U . . .
H28B H 0.770509 0.170763 0.328910 0.070 Uiso 1 1 calc R U . . .
H28C H 0.801080 0.186227 0.403622 0.070 Uiso 1 1 calc R U . . .
C36 C 0.6545(8) 0.2381(11) 0.1410(11) 0.057(5) Uani 1 1 d . . . . .
H36A H 0.656247 0.205419 0.185709 0.086 Uiso 1 1 calc R U . . .
H36B H 0.653462 0.205253 0.096505 0.086 Uiso 1 1 calc R U . . .
H36C H 0.627398 0.269867 0.140527 0.086 Uiso 1 1 calc R U . . .
C81 C 0.5622(5) 0.2301(9) 0.2818(10) 0.043(3) Uani 1 1 d . . . . .
H81A H 0.577131 0.205198 0.241138 0.065 Uiso 1 1 calc R U . . .
H81B H 0.530546 0.215594 0.278925 0.065 Uiso 1 1 calc R U . . .
H81C H 0.576300 0.213068 0.329754 0.065 Uiso 1 1 calc R U . . .
C50 C 0.8476(8) 0.9557(16) 0.3329(11) 0.072(7) Uani 1 1 d . . . . .
H50A H 0.869163 0.931773 0.301106 0.109 Uiso 1 1 calc R U . . .
H50B H 0.862706 0.969559 0.381003 0.109 Uiso 1 1 calc R U . . .
H50C H 0.835208 1.002382 0.308604 0.109 Uiso 1 1 calc R U . . .
C92 C 0.5618(5) -0.0358(10) 0.4914(8) 0.045(3) Uani 1 1 d D . . . .
H92 H 0.539849 -0.074620 0.481471 0.054 Uiso 1 1 calc R U . . .
C56 C 0.7797(7) 0.7211(10) 0.0588(9) 0.047(4) Uani 1 1 d . . . . .
H56A H 0.808629 0.699468 0.076568 0.070 Uiso 1 1 calc R U . . .
H56B H 0.778347 0.725201 0.004322 0.070 Uiso 1 1 calc R U . . .
H56C H 0.755630 0.687150 0.073787 0.070 Uiso 1 1 calc R U . . .
C88 C 0.5705(4) 0.9234(7) 0.2447(10) 0.038(3) Uani 1 1 d . . . . .
C19 C 0.5745(8) 0.7453(15) 0.4238(11) 0.061(5) Uani 1 1 d . . . . .
H19A H 0.601355 0.721104 0.405798 0.092 Uiso 1 1 calc R U . . .
H19B H 0.576430 0.745537 0.478407 0.092 Uiso 1 1 calc R U . . .
H19C H 0.572112 0.798573 0.405340 0.092 Uiso 1 1 calc R U . . .
C91 C 0.5942(5) -0.0218(11) 0.4416(10) 0.052(4) Uani 1 1 d D . . . .
H91 H 0.595490 -0.052364 0.397866 0.063 Uiso 1 1 calc R U . . .
C74 C 0.9157(3) 0.6419(7) 0.2199(8) 0.035(3) Uani 1 1 d . . . . .
H74A H 0.928322 0.617739 0.176674 0.053 Uiso 1 1 calc R U . . .
H74B H 0.934706 0.630481 0.264883 0.053 Uiso 1 1 calc R U . . .
H74C H 0.914024 0.698044 0.212540 0.053 Uiso 1 1 calc R U . . .
C95 C 0.6246(5) 0.0816(10) 0.5191(9) 0.049(4) Uani 1 1 d D . . . .
H95 H 0.645623 0.122135 0.527838 0.059 Uiso 1 1 calc R U . . .
C16 C 0.4111(7) 0.671(2) 0.3445(16) 0.099(10) Uani 1 1 d . . . . .
H16A H 0.404335 0.714002 0.310518 0.149 Uiso 1 1 calc R U . . .
H16B H 0.397102 0.679687 0.391578 0.149 Uiso 1 1 calc R U . . .
H16C H 0.399445 0.622641 0.321810 0.149 Uiso 1 1 calc R U . . .
C59 C 0.8161(6) 0.9961(11) 0.1499(11) 0.052(4) Uani 1 1 d . . . . .
H59A H 0.801793 1.026145 0.188013 0.078 Uiso 1 1 calc R U . . .
H59B H 0.815994 1.026130 0.103645 0.078 Uiso 1 1 calc R U . . .
H59C H 0.846969 0.984218 0.167235 0.078 Uiso 1 1 calc R U . . .
C18 C 0.5661(11) 0.5657(16) 0.4280(11) 0.086(8) Uani 1 1 d . . . . .
H18A H 0.592963 0.596498 0.440800 0.129 Uiso 1 1 calc R U . . .
H18B H 0.557255 0.538117 0.472345 0.129 Uiso 1 1 calc R U . . .
H18C H 0.572505 0.528225 0.389118 0.129 Uiso 1 1 calc R U . . .
C47 C 0.6988(5) 0.8421(11) 0.4143(9) 0.044(4) Uani 1 1 d . . . . .
H47A H 0.679012 0.883705 0.395117 0.066 Uiso 1 1 calc R U . . .
H47B H 0.701834 0.844885 0.468836 0.066 Uiso 1 1 calc R U . . .
H47C H 0.685997 0.791989 0.399043 0.066 Uiso 1 1 calc R U . . .
C82 C 0.4822(4) 0.3338(7) 0.2746(8) 0.032(3) Uani 1 1 d . . . . .
H82A H 0.476541 0.293925 0.236315 0.048 Uiso 1 1 calc R U . . .
H82B H 0.460413 0.375723 0.266530 0.048 Uiso 1 1 calc R U . . .
H82C H 0.479229 0.311068 0.323976 0.048 Uiso 1 1 calc R U . . .
C60 C 0.8594(5) 0.8331(13) 0.1238(10) 0.053(5) Uani 1 1 d . . . . .
H60A H 0.870776 0.833887 0.176129 0.080 Uiso 1 1 calc R U . . .
H60B H 0.874653 0.872872 0.096035 0.080 Uiso 1 1 calc R U . . .
H60C H 0.864913 0.782168 0.102325 0.080 Uiso 1 1 calc R U . . .
C73 C 0.9036(4) 0.4765(8) 0.2352(9) 0.036(3) Uani 1 1 d . . . . .
H73A H 0.914818 0.476166 0.185193 0.054 Uiso 1 1 calc R U . . .
H73B H 0.894366 0.424155 0.248386 0.054 Uiso 1 1 calc R U . . .
H73C H 0.927242 0.494309 0.271309 0.054 Uiso 1 1 calc R U . . .
C96 C 0.6247(6) 0.0369(11) 0.4560(12) 0.068(6) Uani 1 1 d D . . . .
H96 H 0.646451 0.046866 0.421013 0.082 Uiso 1 1 calc R U . . .
C27 C 0.6869(6) 0.2192(10) 0.3799(10) 0.047(4) Uani 1 1 d . . . . .
H27A H 0.656985 0.236411 0.391736 0.070 Uiso 1 1 calc R U . . .
H27B H 0.697527 0.179680 0.415886 0.070 Uiso 1 1 calc R U . . .
H27C H 0.685589 0.197324 0.329530 0.070 Uiso 1 1 calc R U . . .
C20 C 0.4757(9) 0.8108(12) 0.3670(13) 0.070(6) Uani 1 1 d . . . . .
H20A H 0.455360 0.818807 0.322803 0.105 Uiso 1 1 calc R U . . .
H20B H 0.501978 0.844082 0.363940 0.105 Uiso 1 1 calc R U . . .
H20C H 0.460285 0.823704 0.411847 0.105 Uiso 1 1 calc R U . . .
C102 C 0.6231(6) 0.0565(10) -0.0328(11) 0.058(5) Uani 1 1 d D . . . .
H102 H 0.648525 0.070659 -0.058800 0.070 Uiso 1 1 calc R U . . .
C7 C 0.4485(7) 0.5114(14) 0.1361(11) 0.062(5) Uani 1 1 d . . . . .
H7A H 0.469883 0.470183 0.127016 0.093 Uiso 1 1 calc R U . . .
H7B H 0.423574 0.509179 0.098107 0.093 Uiso 1 1 calc R U . . .
H7C H 0.437008 0.504571 0.185571 0.093 Uiso 1 1 calc R U . . .
C104 C 0.5212(4) 0.3105(10) 0.0701(8) 0.042(3) Uani 1 1 d D . . . .
H104 H 0.535731 0.310135 0.118594 0.050 Uiso 1 1 calc R U . . .
C101 C 0.5946(6) 0.1122(10) -0.0111(10) 0.054(4) Uani 1 1 d D . . . .
H101 H 0.599679 0.165095 -0.022317 0.065 Uiso 1 1 calc R U . . .
C93 C 0.5619(7) 0.0075(12) 0.5558(9) 0.060(5) Uani 1 1 d D . . . .
H93 H 0.540378 -0.002641 0.591117 0.072 Uiso 1 1 calc R U . . .
C105 C 0.4748(5) 0.3096(14) 0.0616(9) 0.054(5) Uani 1 1 d D . . . .
H105 H 0.457452 0.307429 0.104034 0.064 Uiso 1 1 calc R U . . .
C97 C 0.5799(7) -0.0413(11) 0.0202(13) 0.069(6) Uani 1 1 d D . . . .
H97 H 0.573652 -0.094585 0.027177 0.083 Uiso 1 1 calc R U . . .
C5 C 0.5220(6) 0.6822(9) 0.1017(9) 0.041(3) Uani 1 1 d . . . . .
C49 C 0.8611(6) 0.7782(17) 0.3683(12) 0.070(7) Uani 1 1 d . . . . .
H49A H 0.856082 0.722678 0.360743 0.105 Uiso 1 1 calc R U . . .
H49B H 0.876429 0.786838 0.417376 0.105 Uiso 1 1 calc R U . . .
H49C H 0.879608 0.798073 0.329487 0.105 Uiso 1 1 calc R U . . .
C94 C 0.5931(6) 0.0658(11) 0.5694(9) 0.054(4) Uani 1 1 d D . . . .
H94 H 0.592710 0.095117 0.614009 0.064 Uiso 1 1 calc R U . . .
C8 C 0.4043(7) 0.673(3) 0.1587(15) 0.119(14) Uani 1 1 d . . . . .
H8A H 0.394612 0.631588 0.191749 0.178 Uiso 1 1 calc R U . . .
H8B H 0.386363 0.670553 0.111304 0.178 Uiso 1 1 calc R U . . .
H8C H 0.400389 0.723019 0.182301 0.178 Uiso 1 1 calc R U . . .
C99 C 0.5528(10) 0.0145(14) 0.0484(19) 0.115(13) Uani 1 1 d D . . . .
H99 H 0.530610 0.000971 0.081653 0.138 Uiso 1 1 calc R U . . .
C100 C 0.5585(9) 0.0909(13) 0.0270(17) 0.098(10) Uani 1 1 d D . . . .
H100 H 0.537137 0.128762 0.039104 0.118 Uiso 1 1 calc R U . . .
C98 C 0.6156(7) -0.0194(10) -0.0176(11) 0.062(5) Uani 1 1 d D . . . .
H98 H 0.635601 -0.057548 -0.033743 0.075 Uiso 1 1 calc R U . . .
C89 C 0.6209(5) 1.0406(8) 0.2416(11) 0.049(4) Uani 1 1 d . . . . .
H89A H 0.602803 1.065270 0.278550 0.073 Uiso 1 1 calc R U . . .
H89B H 0.611744 1.060208 0.191829 0.073 Uiso 1 1 calc R U . . .
H89C H 0.652529 1.052589 0.253217 0.073 Uiso 1 1 calc R U . . .
C40 C 0.7519(9) 0.1825(9) 0.1755(10) 0.059(5) Uani 1 1 d . . . . .
H40A H 0.783018 0.179319 0.195495 0.089 Uiso 1 1 calc R U . . .
H40B H 0.748234 0.151887 0.129592 0.089 Uiso 1 1 calc R U . . .
H40C H 0.732144 0.162139 0.212261 0.089 Uiso 1 1 calc R U . . .
C90 C 0.5297(6) 0.9756(11) 0.2483(15) 0.067(6) Uani 1 1 d . . . . .
H90A H 0.534222 1.011309 0.290445 0.101 Uiso 1 1 calc R U . . .
H90B H 0.503136 0.943857 0.254940 0.101 Uiso 1 1 calc R U . . .
H90C H 0.525491 1.005170 0.201895 0.101 Uiso 1 1 calc R U . . .
C9 C 0.4749(14) 0.8069(15) 0.1230(17) 0.133(16) Uani 1 1 d . . . . .
H9A H 0.445705 0.818099 0.142238 0.200 Uiso 1 1 calc R U . . .
H9B H 0.498357 0.833216 0.153842 0.200 Uiso 1 1 calc R U . . .
H9C H 0.475302 0.825304 0.071465 0.200 Uiso 1 1 calc R U . . .
C17 C 0.4630(12) 0.5177(14) 0.3752(19) 0.119(14) Uani 1 1 d . . . . .
H17A H 0.448949 0.507460 0.325502 0.179 Uiso 1 1 calc R U . . .
H17B H 0.440157 0.516815 0.411953 0.179 Uiso 1 1 calc R U . . .
H17C H 0.485468 0.477816 0.387780 0.179 Uiso 1 1 calc R U . . .

loop_
_atom_site_aniso_label
_atom_site_aniso_U_11
_atom_site_aniso_U_22
_atom_site_aniso_U_33
_atom_site_aniso_U_23
_atom_site_aniso_U_13
_atom_site_aniso_U_12
Sm3 0.01291(17) 0.01306(18) 0.0256(2) -0.00023(16) 0.00310(13) -0.00288(15)
Sm2 0.01618(18) 0.01232(18) 0.0241(2) 0.00100(16) 0.00006(14) 0.00128(15)
Sm1 0.00827(15) 0.0181(2) 0.0366(3) -0.00388(17) 0.00209(15) -0.00027(16)
C42 0.028(4) 0.029(4) 0.007(4) -0.003(3) 0.000(3) -0.008(3)
C33 0.026(4) 0.028(5) 0.021(4) 0.001(3) 0.008(3) 0.002(4)
C21 0.018(4) 0.051(7) 0.008(4) 0.007(4) 0.003(3) 0.000(4)
C64 0.012(3) 0.009(3) 0.024(4) 0.001(3) -0.001(3) -0.001(2)
C43 0.039(6) 0.027(5) 0.028(6) 0.001(4) -0.013(4) 0.003(4)
C1 0.017(4) 0.033(5) 0.027(5) -0.001(4) -0.006(3) 0.000(4)
C32 0.033(5) 0.036(6) 0.018(4) -0.004(4) -0.005(4) -0.004(4)
C51 0.048(6) 0.031(5) 0.024(5) 0.002(4) 0.018(5) 0.015(5)
N2 0.007(3) 0.015(3) 0.028(4) -0.001(3) -0.001(2) -0.003(2)
C13 0.098(11) 0.041(7) 0.024(6) 0.006(5) 0.026(7) 0.007(7)
N1 0.007(3) 0.016(3) 0.035(5) 0.002(3) 0.001(2) -0.002(2)
C54 0.026(5) 0.032(5) 0.040(6) 0.012(4) 0.014(4) -0.003(4)
C65 0.012(3) 0.018(4) 0.016(4) 0.001(3) 0.002(2) 0.001(3)
C22 0.034(5) 0.031(5) 0.017(4) 0.009(4) 0.001(4) -0.009(4)
C41 0.042(6) 0.021(5) 0.028(5) -0.003(4) 0.004(4) -0.009(4)
C62 0.008(3) 0.014(3) 0.021(4) 0.001(3) -0.003(2) -0.001(2)
C34 0.038(5) 0.035(6) 0.028(5) -0.007(5) 0.003(4) 0.018(5)
N6 0.004(2) 0.020(3) 0.027(4) 0.001(3) 0.004(2) 0.005(2)
N5 0.011(3) 0.018(3) 0.023(4) 0.003(3) 0.000(2) -0.001(2)
C63 0.011(3) 0.016(4) 0.019(4) 0.000(3) -0.002(3) 0.001(2)
N4 0.011(3) 0.010(3) 0.022(4) 0.001(2) -0.001(2) -0.001(2)
C85 0.015(4) 0.020(5) 0.069(9) 0.002(5) 0.008(5) 0.004(3)
C61 0.015(3) 0.008(3) 0.020(4) 0.001(2) -0.002(3) 0.002(2)
C52 0.027(4) 0.032(5) 0.011(4) 0.000(3) 0.005(3) 0.004(3)
N3 0.013(3) 0.016(3) 0.027(4) -0.003(3) 0.001(2) -0.001(2)
C66 0.010(3) 0.008(3) 0.022(4) 0.000(3) 0.000(2) -0.003(2)
C23 0.030(5) 0.026(5) 0.032(6) 0.011(4) -0.003(4) 0.004(4)
C11 0.048(7) 0.051(9) 0.081(11) -0.019(8) 0.047(7) -0.007(6)
C53 0.031(5) 0.026(5) 0.018(4) 0.005(3) 0.003(4) 0.004(4)
C24 0.020(4) 0.030(5) 0.021(5) 0.004(3) -0.003(3) -0.001(3)
C70 0.012(3) 0.013(4) 0.047(6) 0.003(4) 0.001(3) 0.000(3)
C55 0.031(5) 0.044(6) 0.022(5) 0.008(4) 0.014(4) 0.005(4)
C68 0.010(3) 0.020(4) 0.023(4) 0.001(3) -0.003(3) -0.001(3)
C79 0.021(4) 0.022(4) 0.035(6) 0.003(4) -0.002(4) -0.002(3)
C67 0.005(3) 0.014(3) 0.026(4) 0.001(3) 0.000(2) 0.001(2)
C2 0.018(4) 0.054(7) 0.038(6) -0.009(5) -0.008(4) -0.007(5)
C38 0.050(8) 0.041(7) 0.021(6) 0.001(5) 0.004(5) -0.009(6)
C3 0.032(6) 0.071(10) 0.064(10) -0.014(8) -0.022(6) 0.031(6)
C25 0.028(4) 0.030(5) 0.015(4) 0.005(3) -0.004(3) -0.001(4)
C31 0.057(7) 0.030(6) 0.022(5) -0.008(4) -0.002(5) -0.017(5)
C12 0.084(10) 0.040(7) 0.066(10) -0.013(7) 0.051(8) -0.014(7)
C75 0.013(3) 0.018(4) 0.030(5) 0.000(3) 0.002(3) -0.003(3)
C14 0.050(7) 0.041(7) 0.038(7) -0.007(6) 0.010(5) -0.006(6)
C72 0.013(4) 0.022(5) 0.048(7) -0.001(4) -0.002(4) -0.005(3)
C69 0.011(3) 0.018(4) 0.039(6) 0.004(3) 0.003(3) 0.008(3)
C84 0.014(3) 0.016(3) 0.029(4) 0.002(3) 0.001(3) 0.001(3)
C45 0.030(5) 0.047(7) 0.038(7) -0.011(5) 0.002(4) -0.020(5)
C44 0.023(5) 0.055(7) 0.036(6) -0.013(6) -0.012(4) 0.002(5)
C58 0.039(7) 0.025(5) 0.038(7) 0.009(4) 0.008(5) 0.010(5)
C80 0.023(4) 0.019(4) 0.041(6) -0.001(4) 0.003(4) -0.004(4)
C29 0.022(5) 0.051(9) 0.039(7) 0.009(6) -0.002(4) 0.001(5)
C35 0.063(8) 0.020(5) 0.032(6) -0.005(4) 0.004(5) 0.007(5)
C83 0.010(3) 0.011(4) 0.047(6) 0.000(3) 0.001(3) -0.001(3)
C15 0.050(7) 0.035(6) 0.053(9) -0.012(6) 0.024(6) 0.004(5)
C37 0.044(7) 0.059(10) 0.027(6) 0.001(6) -0.007(5) 0.005(7)
C48 0.082(13) 0.035(7) 0.031(7) 0.003(5) -0.012(7) -0.001(7)
C76 0.014(3) 0.014(4) 0.027(5) 0.000(3) 0.002(3) 0.000(3)
C39 0.038(7) 0.071(11) 0.044(8) -0.009(8) 0.006(5) 0.026(8)
C77 0.015(4) 0.022(4) 0.035(6) -0.001(4) 0.003(3) -0.001(3)
C57 0.046(7) 0.044(8) 0.027(6) 0.002(5) -0.006(5) -0.006(6)
C86 0.013(4) 0.011(3) 0.051(7) 0.003(4) 0.004(3) -0.002(3)
C10 0.115(17) 0.103(19) 0.041(9) 0.010(10) 0.001(10) -0.086(16)
C30 0.048(8) 0.037(7) 0.030(6) -0.005(5) -0.006(5) -0.001(6)
C46 0.074(12) 0.027(6) 0.049(9) -0.008(6) -0.004(8) 0.002(7)
C26 0.027(5) 0.077(12) 0.027(6) 0.005(6) 0.005(4) 0.005(6)
C6 0.049(8) 0.063(10) 0.027(6) -0.006(6) 0.001(5) 0.024(8)
C87 0.019(4) 0.011(4) 0.064(8) 0.001(4) 0.011(4) 0.001(3)
C78 0.019(4) 0.026(5) 0.037(6) 0.000(4) 0.001(4) -0.010(3)
C4 0.070(9) 0.038(7) 0.061(10) -0.007(6) -0.034(7) 0.025(7)
C103 0.027(6) 0.073(13) 0.048(8) -0.007(8) 0.003(5) -0.003(7)
C71 0.015(4) 0.025(5) 0.038(6) 0.000(4) 0.004(3) 0.006(3)
C28 0.048(8) 0.028(6) 0.063(10) 0.008(6) -0.005(7) 0.017(6)
C36 0.074(12) 0.037(8) 0.059(11) -0.006(7) -0.006(8) -0.031(8)
C81 0.028(6) 0.026(6) 0.076(11) 0.006(6) -0.002(6) -0.014(5)
C50 0.066(12) 0.088(16) 0.064(12) -0.020(10) 0.009(9) -0.058(12)
C92 0.039(8) 0.037(8) 0.058(10) -0.002(6) 0.001(6) -0.011(6)
C56 0.068(11) 0.039(7) 0.034(7) -0.006(5) 0.010(7) 0.017(7)
C88 0.017(4) 0.015(4) 0.083(11) -0.001(5) 0.008(5) -0.002(4)
C19 0.067(12) 0.069(13) 0.047(10) -0.015(9) -0.008(8) -0.012(10)
C91 0.038(8) 0.051(10) 0.070(11) -0.022(8) 0.015(7) -0.009(7)
C74 0.006(3) 0.023(5) 0.076(9) -0.002(5) -0.001(4) -0.005(3)
C95 0.033(7) 0.041(9) 0.074(12) -0.008(7) -0.001(6) -0.010(6)
C16 0.040(8) 0.13(3) 0.13(2) -0.046(17) 0.054(11) -0.020(11)
C59 0.041(8) 0.042(8) 0.073(11) 0.018(7) 0.010(7) -0.020(7)
C18 0.15(2) 0.072(15) 0.031(9) 0.002(8) -0.004(11) 0.037(16)
C47 0.034(6) 0.059(10) 0.040(8) -0.009(6) 0.012(5) -0.013(6)
C82 0.023(5) 0.026(6) 0.047(7) 0.000(4) 0.003(4) -0.014(4)
C60 0.036(7) 0.064(12) 0.062(10) 0.018(8) 0.027(6) 0.012(7)
C73 0.010(4) 0.029(6) 0.070(9) 0.008(5) 0.007(4) 0.005(4)
C96 0.046(10) 0.047(11) 0.116(18) -0.021(10) 0.040(11) -0.015(8)
C27 0.043(8) 0.040(8) 0.056(9) 0.018(6) -0.009(6) -0.017(6)
C20 0.091(16) 0.036(9) 0.088(15) -0.016(8) 0.042(12) 0.013(9)
C102 0.042(9) 0.056(12) 0.076(13) 0.018(9) 0.001(8) 0.005(8)
C7 0.047(10) 0.084(13) 0.054(10) -0.003(9) -0.008(7) -0.043(10)
C104 0.034(6) 0.050(9) 0.041(7) -0.011(6) -0.005(5) 0.004(6)
C101 0.062(12) 0.039(9) 0.060(11) 0.004(7) -0.004(8) -0.009(8)
C93 0.073(13) 0.066(13) 0.043(9) 0.000(8) 0.015(8) -0.029(10)
C105 0.035(7) 0.081(14) 0.046(8) -0.009(8) 0.011(6) -0.002(8)
C97 0.082(16) 0.032(9) 0.091(16) 0.010(9) -0.014(12) -0.017(9)
C5 0.052(8) 0.030(6) 0.039(7) 0.011(5) -0.009(5) -0.015(5)
C49 0.036(8) 0.103(18) 0.069(12) -0.026(11) -0.022(8) 0.022(10)
C94 0.061(11) 0.053(10) 0.047(9) -0.011(7) -0.001(7) -0.017(8)
C8 0.035(8) 0.22(4) 0.093(17) -0.06(2) -0.022(9) 0.061(15)
C99 0.08(2) 0.14(4) 0.13(3) 0.04(2) 0.043(19) -0.02(2)
C100 0.10(2) 0.065(17) 0.13(2) -0.016(16) 0.048(18) 0.032(16)
C98 0.073(14) 0.048(11) 0.066(12) 0.008(8) 0.007(9) 0.019(10)
C89 0.020(5) 0.017(5) 0.111(14) -0.001(6) 0.011(6) -0.001(4)
C40 0.103(17) 0.024(6) 0.050(10) -0.005(6) -0.001(9) 0.015(8)
C90 0.028(7) 0.035(8) 0.14(2) 0.000(10) 0.031(9) 0.009(6)
C9 0.23(4) 0.053(12) 0.10(2) -0.015(11) -0.09(2) 0.075(17)
C17 0.17(3) 0.047(11) 0.15(3) -0.031(13) 0.14(2) -0.046(15)

loop_
_atom_type_symbol
_atom_type_description
_atom_type_scat_dispersion_real
_atom_type_scat_dispersion_imag
_atom_type_scat_source
C C 0.0033 0.0016 'International Tables Vol C Tables 4.2.6.8 and 6.1.1.4'
H H 0.0000 0.0000 'International Tables Vol C Tables 4.2.6.8 and 6.1.1.4'
N N 0.0061 0.0033 'International Tables Vol C Tables 4.2.6.8 and 6.1.1.4'
Sm Sm -0.1638 3.4418 'International Tables Vol C Tables 4.2.6.8 and 6.1.1.4'

loop_
_exptl_crystal_face_index_h
_exptl_crystal_face_index_k
_exptl_crystal_face_index_l
_exptl_crystal_face_perp_dist
1 -2 0 0.0169
-1 2 0 0.0229
0 0 -1 0.1341
0 0 1 0.1221
-2 -1 0 0.0248
2 1 0 0.0208

loop_
_geom_angle_atom_site_label_1
_geom_angle_atom_site_label_2
_geom_angle_atom_site_label_3
_geom_angle
_geom_angle_site_symmetry_1
_geom_angle_site_symmetry_3
_geom_angle_publ_flag
C42 Sm3 C43 29.9(4) . . ?
C42 Sm3 C51 177.5(4) . . ?
C42 Sm3 C54 127.7(4) . . ?
C42 Sm3 C53 127.3(4) . . ?
C42 Sm3 C55 148.4(4) . . ?
C42 Sm3 C44 49.4(4) . . ?
C43 Sm3 C54 136.9(4) . . ?
C43 Sm3 C53 153.7(4) . . ?
C43 Sm3 C44 29.6(5) . . ?
C51 Sm3 C43 152.1(4) . . ?
C51 Sm3 C54 50.0(4) . . ?
C51 Sm3 C53 50.2(4) . . ?
C51 Sm3 C44 131.4(4) . . ?
C54 Sm3 C44 109.7(5) . . ?
C41 Sm3 C42 30.1(3) . . ?
C41 Sm3 C43 49.7(4) . . ?
C41 Sm3 C51 147.7(4) . . ?
C41 Sm3 C54 97.7(4) . . ?
C41 Sm3 C52 132.9(4) . . ?
C41 Sm3 C53 104.0(4) . . ?
C41 Sm3 C55 120.2(4) . . ?
C41 Sm3 C45 30.6(4) . . ?
C41 Sm3 C44 50.0(5) . . ?
N6 Sm3 C42 79.6(3) . . ?
N6 Sm3 C43 91.5(4) . . ?
N6 Sm3 C51 101.0(4) . . ?
N6 Sm3 C54 125.9(4) . . ?
N6 Sm3 C41 100.8(4) . . ?
N6 Sm3 N5 67.2(3) . . ?
N6 Sm3 C52 81.5(3) . . ?
N6 Sm3 C53 95.6(3) . . ?
N6 Sm3 C55 129.8(4) . . ?
N6 Sm3 C45 128.7(4) . . ?
N6 Sm3 C44 121.1(4) . . ?
N5 Sm3 C42 100.3(3) . . ?
N5 Sm3 C43 79.8(3) . . ?
N5 Sm3 C51 82.2(4) . . ?
N5 Sm3 C54 130.7(4) . . ?
N5 Sm3 C41 128.5(3) . . ?
N5 Sm3 C52 96.1(3) . . ?
N5 Sm3 C53 126.3(3) . . ?
N5 Sm3 C55 102.2(4) . . ?
N5 Sm3 C45 121.9(4) . . ?
N5 Sm3 C44 92.0(4) . . ?
C52 Sm3 C42 147.8(3) . . ?
C52 Sm3 C43 172.9(4) . . ?
C52 Sm3 C51 30.6(4) . . ?
C52 Sm3 C54 50.0(4) . . ?
C52 Sm3 C53 30.2(4) . . ?
C52 Sm3 C55 49.8(4) . . ?
C52 Sm3 C45 137.2(4) . . ?
C52 Sm3 C44 157.3(4) . . ?
C53 Sm3 C54 30.4(4) . . ?
C53 Sm3 C44 136.2(5) . . ?
C55 Sm3 C43 136.6(4) . . ?
C55 Sm3 C51 30.3(5) . . ?
C55 Sm3 C54 29.8(4) . . ?
C55 Sm3 C53 49.7(4) . . ?
C55 Sm3 C44 107.7(4) . . ?
C45 Sm3 C42 49.6(4) . . ?
C45 Sm3 C43 49.2(4) . . ?
C45 Sm3 C51 129.5(5) . . ?
C45 Sm3 C54 88.1(5) . . ?
C45 Sm3 C53 108.7(5) . . ?
C45 Sm3 C55 99.3(4) . . ?
C45 Sm3 C44 29.9(5) . . ?
C33 Sm2 C24 130.3(4) . . ?
C33 Sm2 C31 49.8(4) . . ?
C21 Sm2 C33 179.1(4) . . ?
C21 Sm2 C22 30.1(4) . . ?
C21 Sm2 C23 49.3(4) . . ?
C21 Sm2 C24 49.3(3) . . ?
C21 Sm2 C31 129.8(4) . . ?
C32 Sm2 C33 30.6(4) . . ?
C32 Sm2 C21 149.4(4) . . ?
C32 Sm2 C22 133.7(4) . . ?
C32 Sm2 C23 136.7(4) . . ?
C32 Sm2 C24 155.6(4) . . ?
C32 Sm2 C31 29.5(4) . . ?
C32 Sm2 C35 49.3(4) . . ?
C22 Sm2 C33 149.1(4) . . ?
C22 Sm2 C23 30.2(4) . . ?
C22 Sm2 C24 49.4(4) . . ?
C22 Sm2 C31 105.7(4) . . ?
C34 Sm2 C33 30.6(4) . . ?
C34 Sm2 C21 148.5(4) . . ?
C34 Sm2 C32 49.8(4) . . ?
C34 Sm2 C22 121.0(4) . . ?
C34 Sm2 C23 99.4(4) . . ?
C34 Sm2 C24 106.1(4) . . ?
C34 Sm2 C31 49.3(5) . . ?
C34 Sm2 C35 29.5(5) . . ?
N4 Sm2 C33 79.3(3) . . ?
N4 Sm2 C21 101.5(4) . . ?
N4 Sm2 C32 93.7(3) . . ?
N4 Sm2 C22 130.1(3) . . ?
N4 Sm2 C34 100.0(4) . . ?
N4 Sm2 C23 124.5(3) . . ?
N4 Sm2 C24 95.1(3) . . ?
N4 Sm2 C25 81.2(3) . . ?
N4 Sm2 C31 123.1(4) . . ?
N4 Sm2 C35 127.8(4) . . ?
N3 Sm2 C33 98.9(3) . . ?
N3 Sm2 C21 81.9(3) . . ?
N3 Sm2 C32 79.8(4) . . ?
N3 Sm2 C22 101.9(4) . . ?
N3 Sm2 C34 128.0(3) . . ?
N3 Sm2 N4 67.3(3) . . ?
N3 Sm2 C23 130.2(4) . . ?
N3 Sm2 C24 124.6(3) . . ?
N3 Sm2 C25 94.9(3) . . ?
N3 Sm2 C31 94.2(4) . . ?
N3 Sm2 C35 124.0(4) . . ?
C23 Sm2 C33 129.9(4) . . ?
C23 Sm2 C24 29.4(4) . . ?
C23 Sm2 C31 108.7(5) . . ?
C25 Sm2 C33 149.6(4) . . ?
C25 Sm2 C21 30.6(3) . . ?
C25 Sm2 C32 173.8(4) . . ?
C25 Sm2 C22 50.2(4) . . ?
C25 Sm2 C34 134.4(4) . . ?
C25 Sm2 C23 49.4(4) . . ?
C25 Sm2 C24 29.8(4) . . ?
C25 Sm2 C31 155.6(4) . . ?
C25 Sm2 C35 136.9(4) . . ?
C31 Sm2 C24 134.9(5) . . ?
C35 Sm2 C33 49.8(4) . . ?
C35 Sm2 C21 129.4(4) . . ?
C35 Sm2 C22 99.3(4) . . ?
C35 Sm2 C23 88.5(4) . . ?
C35 Sm2 C24 108.5(4) . . ?
C35 Sm2 C31 30.0(5) . . ?
C1 Sm1 C2 30.0(4) . . ?
C1 Sm1 C15 152.6(5) . . ?
C1 Sm1 C4 49.1(5) . . ?
C1 Sm1 C5 29.8(4) . . ?
N2 Sm1 C1 80.1(3) . . ?
N2 Sm1 C13 79.6(5) . . ?
N2 Sm1 C11 124.3(5) . . ?
N2 Sm1 C2 97.9(4) . . ?
N2 Sm1 C3 126.4(4) . . ?
N2 Sm1 C12 95.2(5) . . ?
N2 Sm1 C14 97.4(4) . . ?
N2 Sm1 C15 126.7(5) . . ?
N2 Sm1 C4 125.4(5) . . ?
N2 Sm1 C5 95.8(4) . . ?
C13 Sm1 C1 149.9(5) . . ?
C13 Sm1 C2 133.9(6) . . ?
C13 Sm1 C15 49.5(6) . . ?
C13 Sm1 C4 154.9(6) . . ?
C13 Sm1 C5 174.5(6) . . ?
N1 Sm1 C1 97.0(3) . . ?
N1 Sm1 N2 67.3(3) . . ?
N1 Sm1 C13 95.4(6) . . ?
N1 Sm1 C11 127.4(5) . . ?
N1 Sm1 C2 126.4(4) . . ?
N1 Sm1 C3 126.1(6) . . ?
N1 Sm1 C12 125.4(6) . . ?
N1 Sm1 C14 80.0(4) . . ?
N1 Sm1 C15 98.9(4) . . ?
N1 Sm1 C4 96.6(6) . . ?
N1 Sm1 C5 80.0(4) . . ?
C11 Sm1 C1 134.0(5) . . ?
C11 Sm1 C13 48.7(7) . . ?
C11 Sm1 C2 104.0(6) . . ?
C11 Sm1 C15 29.8(5) . . ?
C11 Sm1 C4 107.3(7) . . ?
C11 Sm1 C5 136.7(6) . . ?
C2 Sm1 C15 127.1(5) . . ?
C2 Sm1 C4 49.0(5) . . ?
C2 Sm1 C5 49.3(5) . . ?
C3 Sm1 C1 49.0(4) . . ?
C3 Sm1 C13 135.9(7) . . ?
C3 Sm1 C11 90.0(7) . . ?
C3 Sm1 C2 29.3(5) . . ?
C3 Sm1 C15 103.7(6) . . ?
C3 Sm1 C4 30.1(7) . . ?
C3 Sm1 C5 49.4(6) . . ?
C12 Sm1 C1 131.9(5) . . ?
C12 Sm1 C13 30.2(7) . . ?
C12 Sm1 C11 29.6(6) . . ?
C12 Sm1 C2 106.4(6) . . ?
C12 Sm1 C3 106.2(7) . . ?
C12 Sm1 C14 50.2(6) . . ?
C12 Sm1 C15 49.8(5) . . ?
C12 Sm1 C4 131.6(8) . . ?
C12 Sm1 C5 154.6(6) . . ?
C14 Sm1 C1 176.7(5) . . ?
C14 Sm1 C13 30.2(5) . . ?
C14 Sm1 C11 49.3(6) . . ?
C14 Sm1 C2 153.2(5) . . ?
C14 Sm1 C3 134.0(5) . . ?
C14 Sm1 C15 30.3(6) . . ?
C14 Sm1 C4 132.4(6) . . ?
C14 Sm1 C5 149.5(5) . . ?
C4 Sm1 C15 106.7(6) . . ?
C5 Sm1 C15 133.8(6) . . ?
C5 Sm1 C4 29.9(6) . . ?
C43 C42 Sm3 75.3(7) . . ?
C43 C42 C41 108.3(11) . . ?
C43 C42 C47 122.1(13) . . ?
C41 C42 Sm3 74.4(6) . . ?
C41 C42 C47 129.0(13) . . ?
C47 C42 Sm3 122.9(8) . . ?
C32 C33 Sm2 74.0(6) . . ?
C32 C33 C38 125.5(13) . . ?
C34 C33 Sm2 73.6(6) . . ?
C34 C33 C32 105.1(11) . . ?
C34 C33 C38 129.0(13) . . ?
C38 C33 Sm2 122.3(8) . . ?
C22 C21 Sm2 75.3(6) . . ?
C22 C21 C25 108.3(10) . . ?
C22 C21 C26 127.1(12) . . ?
C25 C21 Sm2 74.3(6) . . ?
C25 C21 C26 124.3(13) . . ?
C26 C21 Sm2 121.3(8) . . ?
N1 C64 C65 122.2(8) . . ?
N1 C64 C63 118.0(8) . . ?
C65 C64 C63 119.8(8) . . ?
C42 C43 Sm3 74.7(6) . . ?
C42 C43 C48 124.1(15) . . ?
C44 C43 Sm3 76.0(8) . . ?
C44 C43 C42 108.9(13) . . ?
C44 C43 C48 126.8(15) . . ?
C48 C43 Sm3 119.2(9) . . ?
C2 C1 Sm1 75.1(7) . . ?
C2 C1 C6 126.0(14) . . ?
C6 C1 Sm1 120.9(8) . . ?
C5 C1 Sm1 75.5(8) . . ?
C5 C1 C2 108.1(13) . . ?
C5 C1 C6 125.5(14) . . ?
C33 C32 Sm2 75.4(6) . . ?
C33 C32 C37 121.7(13) . . ?
C31 C32 Sm2 76.2(7) . . ?
C31 C32 C33 109.1(13) . . ?
C31 C32 C37 128.8(14) . . ?
C37 C32 Sm2 120.4(9) . . ?
C52 C51 Sm3 74.0(6) . . ?
C52 C51 C56 126.2(16) . . ?
C55 C51 Sm3 74.6(7) . . ?
C55 C51 C52 106.4(11) . . ?
C55 C51 C56 126.9(14) . . ?
C56 C51 Sm3 123.0(10) . . ?
C63 N2 Sm1 118.5(6) . . ?
C63 N2 C76 116.6(8) . . ?
C76 N2 Sm1 124.9(6) . . ?
C12 C13 Sm1 74.5(10) . . ?
C12 C13 C14 108.9(19) . . ?
C12 C13 C18 127(2) . . ?
C14 C13 Sm1 74.5(9) . . ?
C14 C13 C18 124(2) . . ?
C18 C13 Sm1 118.3(12) . . ?
C64 N1 Sm1 118.6(6) . . ?
C64 N1 C83 115.8(8) . . ?
C83 N1 Sm1 125.6(6) . . ?
C53 C54 Sm3 74.8(6) . . ?
C53 C54 C59 124.1(14) . . ?
C55 C54 Sm3 74.5(7) . . ?
C55 C54 C53 107.7(13) . . ?
C55 C54 C59 126.6(13) . . ?
C59 C54 Sm3 128.0(11) . . ?
C64 C65 C66 119.5(8) . . ?
N6 C65 C64 122.3(8) . . ?
N6 C65 C66 118.2(8) . . ?
C21 C22 Sm2 74.7(6) . . ?
C21 C22 C23 106.8(10) . . ?
C21 C22 C27 129.0(13) . . ?
C23 C22 Sm2 75.3(6) . . ?
C23 C22 C27 124.0(14) . . ?
C27 C22 Sm2 119.7(9) . . ?
C42 C41 Sm3 75.5(6) . . ?
C42 C41 C45 106.9(12) . . ?
C42 C41 C46 127.7(14) . . ?
C45 C41 Sm3 75.3(7) . . ?
C45 C41 C46 125.0(14) . . ?
C46 C41 Sm3 120.7(10) . . ?
C63 C62 C61 119.5(8) . . ?
N3 C62 C63 121.2(8) . . ?
N3 C62 C61 119.3(8) . . ?
C33 C34 Sm2 75.8(6) . . ?
C33 C34 C39 126.0(15) . . ?
C35 C34 Sm2 75.7(7) . . ?
C35 C34 C33 109.0(12) . . ?
C35 C34 C39 124.9(15) . . ?
C39 C34 Sm2 117.7(9) . . ?
C65 N6 Sm3 118.7(5) . . ?
C65 N6 C84 116.2(8) . . ?
C84 N6 Sm3 125.1(7) . . ?
C66 N5 Sm3 118.8(6) . . ?
C66 N5 C68 115.5(8) . . ?
C68 N5 Sm3 125.5(6) . . ?
N2 C63 C64 117.6(8) . . ?
N2 C63 C62 122.2(9) . . ?
C62 C63 C64 120.1(8) . . ?
C61 N4 Sm2 119.1(6) . . ?
C61 N4 C67 116.4(8) . . ?
C67 N4 Sm2 124.4(6) . . ?
C83 C85 H85 118.3 . . ?
C88 C85 H85 118.3 . . ?
C88 C85 C83 123.5(12) . . ?
N4 C61 C62 116.8(8) . . ?
N4 C61 C66 122.5(8) . . ?
C66 C61 C62 120.7(8) . . ?
C51 C52 Sm3 75.4(7) . . ?
C51 C52 C57 124.9(13) . . ?
C53 C52 Sm3 75.9(6) . . ?
C53 C52 C51 108.8(11) . . ?
C53 C52 C57 126.1(12) . . ?
C57 C52 Sm3 119.3(8) . . ?
C62 N3 Sm2 117.4(6) . . ?
C62 N3 C75 117.1(8) . . ?
C75 N3 Sm2 125.4(7) . . ?
N5 C66 C65 116.9(8) . . ?
N5 C66 C61 122.9(8) . . ?
C61 C66 C65 120.1(8) . . ?
C22 C23 Sm2 74.6(6) . . ?
C22 C23 C28 125.8(13) . . ?
C24 C23 Sm2 75.7(6) . . ?
C24 C23 C22 108.9(12) . . ?
C24 C23 C28 124.0(13) . . ?
C28 C23 Sm2 126.5(10) . . ?
C12 C11 Sm1 75.0(8) . . ?
C12 C11 C15 110.9(19) . . ?
C12 C11 C16 125(2) . . ?
C15 C11 Sm1 75.7(8) . . ?
C15 C11 C16 123(2) . . ?
C16 C11 Sm1 124.4(15) . . ?
C54 C53 Sm3 74.9(7) . . ?
C54 C53 C58 123.6(13) . . ?
C52 C53 Sm3 73.9(6) . . ?
C52 C53 C54 107.5(11) . . ?
C52 C53 C58 128.3(12) . . ?
C58 C53 Sm3 123.9(8) . . ?
C23 C24 Sm2 74.8(6) . . ?
C23 C24 C25 108.9(10) . . ?
C23 C24 C29 124.5(12) . . ?
C25 C24 Sm2 73.6(6) . . ?
C25 C24 C29 126.0(12) . . ?
C29 C24 Sm2 124.4(8) . . ?
C68 C70 H70 118.9 . . ?
C72 C70 H70 118.9 . . ?
C72 C70 C68 122.2(10) . . ?
C51 C55 Sm3 75.1(7) . . ?
C51 C55 C60 127.0(14) . . ?
C54 C55 Sm3 75.7(6) . . ?
C54 C55 C51 109.5(12) . . ?
C54 C55 C60 123.2(15) . . ?
C60 C55 Sm3 120.6(9) . . ?
N5 C68 C70 119.5(9) . . ?
N5 C68 C67 121.9(8) . . ?
C70 C68 C67 118.6(8) . . ?
C75 C79 H79 118.3 . . ?
C80 C79 H79 118.3 . . ?
C80 C79 C75 123.3(11) . . ?
N4 C67 C68 120.9(8) . . ?
N4 C67 C69 121.1(9) . . ?
C69 C67 C68 118.0(8) . . ?
C1 C2 Sm1 74.9(7) . . ?
C1 C2 C7 124.9(15) . . ?
C3 C2 Sm1 74.9(8) . . ?
C3 C2 C1 108.3(16) . . ?
C3 C2 C7 126.4(16) . . ?
C7 C2 Sm1 122.3(11) . . ?
C33 C38 H38A 109.5 . . ?
C33 C38 H38B 109.5 . . ?
C33 C38 H38C 109.5 . . ?
H38A C38 H38B 109.5 . . ?
H38A C38 H38C 109.5 . . ?
H38B C38 H38C 109.5 . . ?
C2 C3 Sm1 75.8(7) . . ?
C2 C3 C4 108.6(15) . . ?
C2 C3 C8 124(3) . . ?
C4 C3 Sm1 75.7(9) . . ?
C4 C3 C8 126(2) . . ?
C8 C3 Sm1 125.8(14) . . ?
C21 C25 Sm2 75.1(6) . . ?
C21 C25 C30 125.5(12) . . ?
C24 C25 Sm2 76.7(6) . . ?
C24 C25 C21 107.1(11) . . ?
C24 C25 C30 127.0(12) . . ?
C30 C25 Sm2 120.5(8) . . ?
C32 C31 Sm2 74.3(7) . . ?
C32 C31 C35 108.0(13) . . ?
C32 C31 C36 125.9(16) . . ?
C35 C31 Sm2 74.1(7) . . ?
C35 C31 C36 125.5(15) . . ?
C36 C31 Sm2 124.4(11) . . ?
C13 C12 Sm1 75.3(9) . . ?
C13 C12 C17 130(3) . . ?
C11 C12 Sm1 75.5(10) . . ?
C11 C12 C13 106.5(17) . . ?
C11 C12 C17 123(3) . . ?
C17 C12 Sm1 120.3(14) . . ?
N3 C75 C79 120.2(10) . . ?
N3 C75 C76 121.4(9) . . ?
C79 C75 C76 118.4(9) . . ?
C13 C14 Sm1 75.3(9) . . ?
C13 C14 C15 107.1(17) . . ?
C13 C14 C19 124(2) . . ?
C15 C14 Sm1 75.6(9) . . ?
C15 C14 C19 128.1(17) . . ?
C19 C14 Sm1 122.1(11) . . ?
C70 C72 C71 119.4(10) . . ?
C70 C72 C74 121.8(11) . . ?
C71 C72 C74 118.9(11) . . ?
C67 C69 H69 118.3 . . ?
C67 C69 C71 123.5(10) . . ?
C71 C69 H69 118.3 . . ?
N6 C84 C83 121.3(10) . . ?
N6 C84 C86 120.0(9) . . ?
C86 C84 C83 118.7(9) . . ?
C41 C45 Sm3 74.2(7) . . ?
C41 C45 C50 126.0(18) . . ?
C44 C45 Sm3 76.2(7) . . ?
C44 C45 C41 108.3(11) . . ?
C44 C45 C50 124.3(17) . . ?
C50 C45 Sm3 126.7(11) . . ?
C43 C44 Sm3 74.3(7) . . ?
C43 C44 C45 107.5(12) . . ?
C43 C44 C49 126.5(19) . . ?
C45 C44 Sm3 73.9(7) . . ?
C45 C44 C49 125.5(17) . . ?
C49 C44 Sm3 123.2(11) . . ?
C53 C58 H58A 109.5 . . ?
C53 C58 H58B 109.5 . . ?
C53 C58 H58C 109.5 . . ?
H58A C58 H58B 109.5 . . ?
H58A C58 H58C 109.5 . . ?
H58B C58 H58C 109.5 . . ?
C79 C80 C78 118.2(11) . . ?
C79 C80 C81 119.0(12) . . ?
C78 C80 C81 122.8(11) . . ?
C24 C29 H29A 109.5 . . ?
C24 C29 H29B 109.5 . . ?
C24 C29 H29C 109.5 . . ?
H29A C29 H29B 109.5 . . ?
H29A C29 H29C 109.5 . . ?
H29B C29 H29C 109.5 . . ?
C34 C35 Sm2 74.8(7) . . ?
C34 C35 C31 108.8(12) . . ?
C34 C35 C40 128.1(17) . . ?
C31 C35 Sm2 76.0(7) . . ?
C31 C35 C40 121.8(16) . . ?
C40 C35 Sm2 125.7(10) . . ?
N1 C83 C85 120.2(9) . . ?
N1 C83 C84 122.2(9) . . ?
C85 C83 C84 117.6(10) . . ?
C11 C15 Sm1 74.6(8) . . ?
C11 C15 C14 106.6(16) . . ?
C11 C15 C20 125.8(19) . . ?
C14 C15 Sm1 74.1(8) . . ?
C14 C15 C20 127.1(19) . . ?
C20 C15 Sm1 123.2(13) . . ?
C32 C37 H37A 109.5 . . ?
C32 C37 H37B 109.5 . . ?
C32 C37 H37C 109.5 . . ?
H37A C37 H37B 109.5 . . ?
H37A C37 H37C 109.5 . . ?
H37B C37 H37C 109.5 . . ?
C43 C48 H48A 109.5 . . ?
C43 C48 H48B 109.5 . . ?
C43 C48 H48C 109.5 . . ?
H48A C48 H48B 109.5 . . ?
H48A C48 H48C 109.5 . . ?
H48B C48 H48C 109.5 . . ?
N2 C76 C75 121.4(9) . . ?
N2 C76 C77 121.3(9) . . ?
C77 C76 C75 117.3(9) . . ?
C34 C39 H39A 109.5 . . ?
C34 C39 H39B 109.5 . . ?
C34 C39 H39C 109.5 . . ?
H39A C39 H39B 109.5 . . ?
H39A C39 H39C 109.5 . . ?
H39B C39 H39C 109.5 . . ?
C76 C77 H77 118.2 . . ?
C78 C77 C76 123.7(10) . . ?
C78 C77 H77 118.2 . . ?
C52 C57 H57A 109.5 . . ?
C52 C57 H57B 109.5 . . ?
C52 C57 H57C 109.5 . . ?
H57A C57 H57B 109.5 . . ?
H57A C57 H57C 109.5 . . ?
H57B C57 H57C 109.5 . . ?
C84 C86 H86 118.6 . . ?
C87 C86 C84 122.9(9) . . ?
C87 C86 H86 118.6 . . ?
H10A C10 H10B 109.5 . . ?
H10A C10 H10C 109.5 . . ?
H10B C10 H10C 109.5 . . ?
C5 C10 H10A 109.5 . . ?
C5 C10 H10B 109.5 . . ?
C5 C10 H10C 109.5 . . ?
C25 C30 H30A 109.5 . . ?
C25 C30 H30B 109.5 . . ?
C25 C30 H30C 109.5 . . ?
H30A C30 H30B 109.5 . . ?
H30A C30 H30C 109.5 . . ?
H30B C30 H30C 109.5 . . ?
C41 C46 H46A 109.5 . . ?
C41 C46 H46B 109.5 . . ?
C41 C46 H46C 109.5 . . ?
H46A C46 H46B 109.5 . . ?
H46A C46 H46C 109.5 . . ?
H46B C46 H46C 109.5 . . ?
C21 C26 H26A 109.5 . . ?
C21 C26 H26B 109.5 . . ?
C21 C26 H26C 109.5 . . ?
H26A C26 H26B 109.5 . . ?
H26A C26 H26C 109.5 . . ?
H26B C26 H26C 109.5 . . ?
C1 C6 H6A 109.5 . . ?
C1 C6 H6B 109.5 . . ?
C1 C6 H6C 109.5 . . ?
H6A C6 H6B 109.5 . . ?
H6A C6 H6C 109.5 . . ?
H6B C6 H6C 109.5 . . ?
C86 C87 C88 118.9(10) . . ?
C86 C87 C89 121.1(11) . . ?
C88 C87 C89 120.0(11) . . ?
C80 C78 C82 120.6(11) . . ?
C77 C78 C80 119.3(10) . . ?
C77 C78 C82 120.1(11) . . ?
C3 C4 Sm1 74.3(9) . . ?
C3 C4 C9 127(3) . . ?
C5 C4 Sm1 75.0(9) . . ?
C5 C4 C3 107.5(14) . . ?
C5 C4 C9 125(3) . . ?
C9 C4 Sm1 120.5(13) . . ?
C104 C103 H103 119.8 . . ?
C104 C103 C105 120.4(13) . 2_655 ?
C105 C103 H103 119.8 2_655 . ?
C72 C71 C73 120.6(10) . . ?
C69 C71 C72 118.3(10) . . ?
C69 C71 C73 121.0(11) . . ?
C23 C28 H28A 109.5 . . ?
C23 C28 H28B 109.5 . . ?
C23 C28 H28C 109.5 . . ?
H28A C28 H28B 109.5 . . ?
H28A C28 H28C 109.5 . . ?
H28B C28 H28C 109.5 . . ?
C31 C36 H36A 109.5 . . ?
C31 C36 H36B 109.5 . . ?
C31 C36 H36C 109.5 . . ?
H36A C36 H36B 109.5 . . ?
H36A C36 H36C 109.5 . . ?
H36B C36 H36C 109.5 . . ?
C80 C81 H81A 109.5 . . ?
C80 C81 H81B 109.5 . . ?
C80 C81 H81C 109.5 . . ?
H81A C81 H81B 109.5 . . ?
H81A C81 H81C 109.5 . . ?
H81B C81 H81C 109.5 . . ?
C45 C50 H50A 109.5 . . ?
C45 C50 H50B 109.5 . . ?
C45 C50 H50C 109.5 . . ?
H50A C50 H50B 109.5 . . ?
H50A C50 H50C 109.5 . . ?
H50B C50 H50C 109.5 . . ?
C91 C92 H92 120.5 . . ?
C93 C92 H92 120.5 . . ?
C93 C92 C91 119.0(14) . . ?
C51 C56 H56A 109.5 . . ?
C51 C56 H56B 109.5 . . ?
C51 C56 H56C 109.5 . . ?
H56A C56 H56B 109.5 . . ?
H56A C56 H56C 109.5 . . ?
H56B C56 H56C 109.5 . . ?
C85 C88 C87 118.4(12) . . ?
C85 C88 C90 120.0(13) . . ?
C87 C88 C90 121.5(12) . . ?
C14 C19 H19A 109.5 . . ?
C14 C19 H19B 109.5 . . ?
C14 C19 H19C 109.5 . . ?
H19A C19 H19B 109.5 . . ?
H19A C19 H19C 109.5 . . ?
H19B C19 H19C 109.5 . . ?
C92 C91 H91 120.3 . . ?
C96 C91 C92 119.4(15) . . ?
C96 C91 H91 120.3 . . ?
C72 C74 H74A 109.5 . . ?
C72 C74 H74B 109.5 . . ?
C72 C74 H74C 109.5 . . ?
H74A C74 H74B 109.5 . . ?
H74A C74 H74C 109.5 . . ?
H74B C74 H74C 109.5 . . ?
C96 C95 H95 121.0 . . ?
C96 C95 C94 118.0(15) . . ?
C94 C95 H95 121.0 . . ?
C11 C16 H16A 109.5 . . ?
C11 C16 H16B 109.5 . . ?
C11 C16 H16C 109.5 . . ?
H16A C16 H16B 109.5 . . ?
H16A C16 H16C 109.5 . . ?
H16B C16 H16C 109.5 . . ?
C54 C59 H59A 109.5 . . ?
C54 C59 H59B 109.5 . . ?
C54 C59 H59C 109.5 . . ?
H59A C59 H59B 109.5 . . ?
H59A C59 H59C 109.5 . . ?
H59B C59 H59C 109.5 . . ?
C13 C18 H18A 109.5 . . ?
C13 C18 H18B 109.5 . . ?
C13 C18 H18C 109.5 . . ?
H18A C18 H18B 109.5 . . ?
H18A C18 H18C 109.5 . . ?
H18B C18 H18C 109.5 . . ?
C42 C47 H47A 109.5 . . ?
C42 C47 H47B 109.5 . . ?
C42 C47 H47C 109.5 . . ?
H47A C47 H47B 109.5 . . ?
H47A C47 H47C 109.5 . . ?
H47B C47 H47C 109.5 . . ?
C78 C82 H82A 109.5 . . ?
C78 C82 H82B 109.5 . . ?
C78 C82 H82C 109.5 . . ?
H82A C82 H82B 109.5 . . ?
H82A C82 H82C 109.5 . . ?
H82B C82 H82C 109.5 . . ?
C55 C60 H60A 109.5 . . ?
C55 C60 H60B 109.5 . . ?
C55 C60 H60C 109.5 . . ?
H60A C60 H60B 109.5 . . ?
H60A C60 H60C 109.5 . . ?
H60B C60 H60C 109.5 . . ?
C71 C73 H73A 109.5 . . ?
C71 C73 H73B 109.5 . . ?
C71 C73 H73C 109.5 . . ?
H73A C73 H73B 109.5 . . ?
H73A C73 H73C 109.5 . . ?
H73B C73 H73C 109.5 . . ?
C91 C96 H96 118.9 . . ?
C95 C96 C91 122.3(16) . . ?
C95 C96 H96 118.9 . . ?
C22 C27 H27A 109.5 . . ?
C22 C27 H27B 109.5 . . ?
C22 C27 H27C 109.5 . . ?
H27A C27 H27B 109.5 . . ?
H27A C27 H27C 109.5 . . ?
H27B C27 H27C 109.5 . . ?
C15 C20 H20A 109.5 . . ?
C15 C20 H20B 109.5 . . ?
C15 C20 H20C 109.5 . . ?
H20A C20 H20B 109.5 . . ?
H20A C20 H20C 109.5 . . ?
H20B C20 H20C 109.5 . . ?
C101 C102 H102 119.7 . . ?
C101 C102 C98 120.6(18) . . ?
C98 C102 H102 119.7 . . ?
C2 C7 H7A 109.5 . . ?
C2 C7 H7B 109.5 . . ?
C2 C7 H7C 109.5 . . ?
H7A C7 H7B 109.5 . . ?
H7A C7 H7C 109.5 . . ?
H7B C7 H7C 109.5 . . ?
C103 C104 H104 119.9 . . ?
C103 C104 C105 120.1(14) . . ?
C105 C104 H104 119.9 . . ?
C102 C101 H101 120.5 . . ?
C102 C101 C100 118.9(17) . . ?
C100 C101 H101 120.5 . . ?
C92 C93 H93 119.7 . . ?
C92 C93 C94 120.6(15) . . ?
C94 C93 H93 119.7 . . ?
C103 C105 C104 119.4(13) 2_655 . ?
C103 C105 H105 120.3 2_655 . ?
C104 C105 H105 120.3 . . ?
C99 C97 H97 120.3 . . ?
C98 C97 H97 120.3 . . ?
C98 C97 C99 119.4(18) . . ?
C1 C5 Sm1 74.8(8) . . ?
C1 C5 C10 125(2) . . ?
C1 C5 C4 107.5(15) . . ?
C10 C5 Sm1 119.3(11) . . ?
C4 C5 Sm1 75.0(10) . . ?
C4 C5 C10 128(2) . . ?
C44 C49 H49A 109.5 . . ?
C44 C49 H49B 109.5 . . ?
C44 C49 H49C 109.5 . . ?
H49A C49 H49B 109.5 . . ?
H49A C49 H49C 109.5 . . ?
H49B C49 H49C 109.5 . . ?
C95 C94 C93 120.8(15) . . ?
C95 C94 H94 119.6 . . ?
C93 C94 H94 119.6 . . ?
C3 C8 H8A 109.5 . . ?
C3 C8 H8B 109.5 . . ?
C3 C8 H8C 109.5 . . ?
H8A C8 H8B 109.5 . . ?
H8A C8 H8C 109.5 . . ?
H8B C8 H8C 109.5 . . ?
C97 C99 H99 120.7 . . ?
C97 C99 C100 119(2) . . ?
C100 C99 H99 120.7 . . ?
C101 C100 C99 121(2) . . ?
C101 C100 H100 119.7 . . ?
C99 C100 H100 119.7 . . ?
C102 C98 H98 119.5 . . ?
C97 C98 C102 121.1(18) . . ?
C97 C98 H98 119.5 . . ?
C87 C89 H89A 109.5 . . ?
C87 C89 H89B 109.5 . . ?
C87 C89 H89C 109.5 . . ?
H89A C89 H89B 109.5 . . ?
H89A C89 H89C 109.5 . . ?
H89B C89 H89C 109.5 . . ?
C35 C40 H40A 109.5 . . ?
C35 C40 H40B 109.5 . . ?
C35 C40 H40C 109.5 . . ?
H40A C40 H40B 109.5 . . ?
H40A C40 H40C 109.5 . . ?
H40B C40 H40C 109.5 . . ?
C88 C90 H90A 109.5 . . ?
C88 C90 H90B 109.5 . . ?
C88 C90 H90C 109.5 . . ?
H90A C90 H90B 109.5 . . ?
H90A C90 H90C 109.5 . . ?
H90B C90 H90C 109.5 . . ?
C4 C9 H9A 109.5 . . ?
C4 C9 H9B 109.5 . . ?
C4 C9 H9C 109.5 . . ?
H9A C9 H9B 109.5 . . ?
H9A C9 H9C 109.5 . . ?
H9B C9 H9C 109.5 . . ?
C12 C17 H17A 109.5 . . ?
C12 C17 H17B 109.5 . . ?
C12 C17 H17C 109.5 . . ?
H17A C17 H17B 109.5 . . ?
H17A C17 H17C 109.5 . . ?
H17B C17 H17C 109.5 . . ?

loop_
_geom_bond_atom_site_label_1
_geom_bond_atom_site_label_2
_geom_bond_distance
_geom_bond_site_symmetry_2
_geom_bond_publ_flag
Sm3 C42 2.725(10) . ?
Sm3 C43 2.732(13) . ?
Sm3 C51 2.731(12) . ?
Sm3 C54 2.741(11) . ?
Sm3 C41 2.710(12) . ?
Sm3 N6 2.444(7) . ?
Sm3 N5 2.452(9) . ?
Sm3 C52 2.713(10) . ?
Sm3 C53 2.739(11) . ?
Sm3 C55 2.725(11) . ?
Sm3 C45 2.724(13) . ?
Sm3 C44 2.753(12) . ?
Sm2 C33 2.742(11) . ?
Sm2 C21 2.724(9) . ?
Sm2 C32 2.723(11) . ?
Sm2 C22 2.732(10) . ?
Sm2 C34 2.713(11) . ?
Sm2 N4 2.447(8) . ?
Sm2 N3 2.445(8) . ?
Sm2 C23 2.741(11) . ?
Sm2 C24 2.752(11) . ?
Sm2 C25 2.713(11) . ?
Sm2 C31 2.747(12) . ?
Sm2 C35 2.723(13) . ?
Sm1 C1 2.734(12) . ?
Sm1 N2 2.447(8) . ?
Sm1 C13 2.734(15) . ?
Sm1 N1 2.432(8) . ?
Sm1 C11 2.730(13) . ?
Sm1 C2 2.737(12) . ?
Sm1 C3 2.725(14) . ?
Sm1 C12 2.723(17) . ?
Sm1 C14 2.724(16) . ?
Sm1 C15 2.744(14) . ?
Sm1 C4 2.743(16) . ?
Sm1 C5 2.743(15) . ?
C42 C43 1.410(18) . ?
C42 C41 1.412(16) . ?
C42 C47 1.506(18) . ?
C33 C32 1.444(18) . ?
C33 C34 1.441(18) . ?
C33 C38 1.469(19) . ?
C21 C22 1.416(19) . ?
C21 C25 1.434(16) . ?
C21 C26 1.510(18) . ?
C64 N1 1.363(12) . ?
C64 C65 1.420(13) . ?
C64 C63 1.436(13) . ?
C43 C44 1.40(2) . ?
C43 C48 1.52(2) . ?
C1 C2 1.417(18) . ?
C1 C6 1.49(2) . ?
C1 C5 1.407(19) . ?
C32 C31 1.39(2) . ?
C32 C37 1.51(2) . ?
C51 C52 1.435(17) . ?
C51 C55 1.43(2) . ?
C51 C56 1.48(2) . ?
N2 C63 1.357(11) . ?
N2 C76 1.378(13) . ?
C13 C12 1.42(3) . ?
C13 C14 1.42(2) . ?
C13 C18 1.49(3) . ?
N1 C83 1.377(13) . ?
C54 C53 1.436(18) . ?
C54 C55 1.41(2) . ?
C54 C59 1.50(2) . ?
C65 N6 1.357(13) . ?
C65 C66 1.451(13) . ?
C22 C23 1.423(18) . ?
C22 C27 1.503(19) . ?
C41 C45 1.43(2) . ?
C41 C46 1.50(2) . ?
C62 C63 1.422(12) . ?
C62 C61 1.436(12) . ?
C62 N3 1.363(12) . ?
C34 C35 1.38(2) . ?
C34 C39 1.52(2) . ?
N6 C84 1.383(12) . ?
N5 C66 1.365(11) . ?
N5 C68 1.377(12) . ?
N4 C61 1.349(11) . ?
N4 C67 1.385(11) . ?
C85 H85 0.9500 . ?
C85 C83 1.407(15) . ?
C85 C88 1.395(18) . ?
C61 C66 1.394(12) . ?
C52 C53 1.419(17) . ?
C52 C57 1.495(19) . ?
N3 C75 1.370(12) . ?
C23 C24 1.395(18) . ?
C23 C28 1.52(2) . ?
C11 C12 1.39(3) . ?
C11 C15 1.41(3) . ?
C11 C16 1.53(3) . ?
C53 C58 1.499(17) . ?
C24 C25 1.405(17) . ?
C24 C29 1.513(17) . ?
C70 H70 0.9500 . ?
C70 C68 1.419(13) . ?
C70 C72 1.380(15) . ?
C55 C60 1.53(2) . ?
C68 C67 1.424(14) . ?
C79 H79 0.9500 . ?
C79 C75 1.404(16) . ?
C79 C80 1.384(16) . ?
C67 C69 1.386(12) . ?
C2 C3 1.38(3) . ?
C2 C7 1.53(3) . ?
C38 H38A 0.9800 . ?
C38 H38B 0.9800 . ?
C38 H38C 0.9800 . ?
C3 C4 1.42(3) . ?
C3 C8 1.50(3) . ?
C25 C30 1.51(2) . ?
C31 C35 1.41(2) . ?
C31 C36 1.52(2) . ?
C12 C17 1.50(3) . ?
C75 C76 1.420(14) . ?
C14 C15 1.43(3) . ?
C14 C19 1.53(3) . ?
C72 C71 1.411(17) . ?
C72 C74 1.494(15) . ?
C69 H69 0.9500 . ?
C69 C71 1.402(15) . ?
C84 C83 1.420(13) . ?
C84 C86 1.409(16) . ?
C45 C44 1.41(3) . ?
C45 C50 1.52(2) . ?
C44 C49 1.51(2) . ?
C58 H58A 0.9800 . ?
C58 H58B 0.9800 . ?
C58 H58C 0.9800 . ?
C80 C78 1.395(18) . ?
C80 C81 1.507(19) . ?
C29 H29A 0.9800 . ?
C29 H29B 0.9800 . ?
C29 H29C 0.9800 . ?
C35 C40 1.52(2) . ?
C15 C20 1.49(3) . ?
C37 H37A 0.9800 . ?
C37 H37B 0.9800 . ?
C37 H37C 0.9800 . ?
C48 H48A 0.9800 . ?
C48 H48B 0.9800 . ?
C48 H48C 0.9800 . ?
C76 C77 1.393(14) . ?
C39 H39A 0.9800 . ?
C39 H39B 0.9800 . ?
C39 H39C 0.9800 . ?
C77 H77 0.9500 . ?
C77 C78 1.385(16) . ?
C57 H57A 0.9800 . ?
C57 H57B 0.9800 . ?
C57 H57C 0.9800 . ?
C86 H86 0.9500 . ?
C86 C87 1.385(15) . ?
C10 H10A 0.9800 . ?
C10 H10B 0.9800 . ?
C10 H10C 0.9800 . ?
C10 C5 1.51(3) . ?
C30 H30A 0.9800 . ?
C30 H30B 0.9800 . ?
C30 H30C 0.9800 . ?
C46 H46A 0.9800 . ?
C46 H46B 0.9800 . ?
C46 H46C 0.9800 . ?
C26 H26A 0.9800 . ?
C26 H26B 0.9800 . ?
C26 H26C 0.9800 . ?
C6 H6A 0.9800 . ?
C6 H6B 0.9800 . ?
C6 H6C 0.9800 . ?
C87 C88 1.414(17) . ?
C87 C89 1.508(18) . ?
C78 C82 1.529(15) . ?
C4 C5 1.42(3) . ?
C4 C9 1.53(3) . ?
C103 H103 0.9500 . ?
C103 C104 1.361(15) . ?
C103 C105 1.38(2) 2_655 ?
C71 C73 1.502(17) . ?
C28 H28A 0.9800 . ?
C28 H28B 0.9800 . ?
C28 H28C 0.9800 . ?
C36 H36A 0.9800 . ?
C36 H36B 0.9800 . ?
C36 H36C 0.9800 . ?
C81 H81A 0.9800 . ?
C81 H81B 0.9800 . ?
C81 H81C 0.9800 . ?
C50 H50A 0.9800 . ?
C50 H50B 0.9800 . ?
C50 H50C 0.9800 . ?
C92 H92 0.9500 . ?
C92 C91 1.383(16) . ?
C92 C93 1.377(17) . ?
C56 H56A 0.9800 . ?
C56 H56B 0.9800 . ?
C56 H56C 0.9800 . ?
C88 C90 1.52(2) . ?
C19 H19A 0.9800 . ?
C19 H19B 0.9800 . ?
C19 H19C 0.9800 . ?
C91 H91 0.9500 . ?
C91 C96 1.379(16) . ?
C74 H74A 0.9800 . ?
C74 H74B 0.9800 . ?
C74 H74C 0.9800 . ?
C95 H95 0.9500 . ?
C95 C96 1.373(17) . ?
C95 C94 1.373(17) . ?
C16 H16A 0.9800 . ?
C16 H16B 0.9800 . ?
C16 H16C 0.9800 . ?
C59 H59A 0.9800 . ?
C59 H59B 0.9800 . ?
C59 H59C 0.9800 . ?
C18 H18A 0.9800 . ?
C18 H18B 0.9800 . ?
C18 H18C 0.9800 . ?
C47 H47A 0.9800 . ?
C47 H47B 0.9800 . ?
C47 H47C 0.9800 . ?
C82 H82A 0.9800 . ?
C82 H82B 0.9800 . ?
C82 H82C 0.9800 . ?
C60 H60A 0.9800 . ?
C60 H60B 0.9800 . ?
C60 H60C 0.9800 . ?
C73 H73A 0.9800 . ?
C73 H73B 0.9800 . ?
C73 H73C 0.9800 . ?
C96 H96 0.9500 . ?
C27 H27A 0.9800 . ?
C27 H27B 0.9800 . ?
C27 H27C 0.9800 . ?
C20 H20A 0.9800 . ?
C20 H20B 0.9800 . ?
C20 H20C 0.9800 . ?
C102 H102 0.9500 . ?
C102 C101 1.361(16) . ?
C102 C98 1.361(15) . ?
C7 H7A 0.9800 . ?
C7 H7B 0.9800 . ?
C7 H7C 0.9800 . ?
C104 H104 0.9500 . ?
C104 C105 1.391(16) . ?
C101 H101 0.9500 . ?
C101 C100 1.367(16) . ?
C93 H93 0.9500 . ?
C93 C94 1.385(16) . ?
C105 H105 0.9500 . ?
C97 H97 0.9500 . ?
C97 C99 1.378(17) . ?
C97 C98 1.356(16) . ?
C49 H49A 0.9800 . ?
C49 H49B 0.9800 . ?
C49 H49C 0.9800 . ?
C94 H94 0.9500 . ?
C8 H8A 0.9800 . ?
C8 H8B 0.9800 . ?
C8 H8C 0.9800 . ?
C99 H99 0.9500 . ?
C99 C100 1.390(17) . ?
C100 H100 0.9500 . ?
C98 H98 0.9500 . ?
C89 H89A 0.9800 . ?
C89 H89B 0.9800 . ?
C89 H89C 0.9800 . ?
C40 H40A 0.9800 . ?
C40 H40B 0.9800 . ?
C40 H40C 0.9800 . ?
C90 H90A 0.9800 . ?
C90 H90B 0.9800 . ?
C90 H90C 0.9800 . ?
C9 H9A 0.9800 . ?
C9 H9B 0.9800 . ?
C9 H9C 0.9800 . ?
C17 H17A 0.9800 . ?
C17 H17B 0.9800 . ?
C17 H17C 0.9800 . ?

loop_
_geom_torsion_atom_site_label_1
_geom_torsion_atom_site_label_2
_geom_torsion_atom_site_label_3
_geom_torsion_atom_site_label_4
_geom_torsion
_geom_torsion_site_symmetry_1
_geom_torsion_site_symmetry_2
_geom_torsion_site_symmetry_3
_geom_torsion_site_symmetry_4
_geom_torsion_publ_flag
Sm3 C42 C43 C44 69.0(9) . . . . ?
Sm3 C42 C43 C48 -115.2(12) . . . . ?
Sm3 C42 C41 C45 -69.3(9) . . . . ?
Sm3 C42 C41 C46 117.8(14) . . . . ?
Sm3 C43 C44 C45 67.0(9) . . . . ?
Sm3 C43 C44 C49 -119.9(15) . . . . ?
Sm3 C51 C52 C53 69.3(7) . . . . ?
Sm3 C51 C52 C57 -115.8(11) . . . . ?
Sm3 C51 C55 C54 -68.5(8) . . . . ?
Sm3 C51 C55 C60 117.3(13) . . . . ?
Sm3 C54 C53 C52 -67.3(8) . . . . ?
Sm3 C54 C53 C58 121.0(11) . . . . ?
Sm3 C54 C55 C51 68.1(9) . . . . ?
Sm3 C54 C55 C60 -117.4(12) . . . . ?
Sm3 C41 C45 C44 -69.2(9) . . . . ?
Sm3 C41 C45 C50 124.2(15) . . . . ?
Sm3 N6 C84 C83 -179.3(8) . . . . ?
Sm3 N6 C84 C86 -1.9(13) . . . . ?
Sm3 N5 C66 C65 4.8(11) . . . . ?
Sm3 N5 C66 C61 -173.8(7) . . . . ?
Sm3 N5 C68 C70 -7.7(14) . . . . ?
Sm3 N5 C68 C67 172.5(7) . . . . ?
Sm3 C52 C53 C54 67.9(8) . . . . ?
Sm3 C52 C53 C58 -120.8(12) . . . . ?
Sm3 C45 C44 C43 -67.3(9) . . . . ?
Sm3 C45 C44 C49 119.6(15) . . . . ?
Sm2 C33 C32 C31 -69.5(8) . . . . ?
Sm2 C33 C32 C37 117.0(12) . . . . ?
Sm2 C33 C34 C35 69.1(9) . . . . ?
Sm2 C33 C34 C39 -114.2(13) . . . . ?
Sm2 C21 C22 C23 69.0(8) . . . . ?
Sm2 C21 C22 C27 -116.1(13) . . . . ?
Sm2 C21 C25 C24 -70.7(7) . . . . ?
Sm2 C21 C25 C30 117.1(11) . . . . ?
Sm2 C32 C31 C35 -67.0(9) . . . . ?
Sm2 C32 C31 C36 121.4(15) . . . . ?
Sm2 C22 C23 C24 68.6(8) . . . . ?
Sm2 C22 C23 C28 -124.2(14) . . . . ?
Sm2 C34 C35 C31 69.0(9) . . . . ?
Sm2 C34 C35 C40 -123.8(15) . . . . ?
Sm2 N4 C61 C62 1.1(11) . . . . ?
Sm2 N4 C61 C66 -178.3(7) . . . . ?
Sm2 N4 C67 C68 177.2(7) . . . . ?
Sm2 N4 C67 C69 -0.8(13) . . . . ?
Sm2 N3 C75 C79 3.9(15) . . . . ?
Sm2 N3 C75 C76 -175.1(7) . . . . ?
Sm2 C23 C24 C25 66.3(8) . . . . ?
Sm2 C23 C24 C29 -121.7(11) . . . . ?
Sm2 C24 C25 C21 69.6(7) . . . . ?
Sm2 C24 C25 C30 -118.3(12) . . . . ?
Sm2 C31 C35 C34 -68.3(9) . . . . ?
Sm2 C31 C35 C40 123.6(14) . . . . ?
Sm1 C1 C2 C3 68.1(10) . . . . ?
Sm1 C1 C2 C7 -119.1(15) . . . . ?
Sm1 C1 C5 C10 115.4(16) . . . . ?
Sm1 C1 C5 C4 -68.5(11) . . . . ?
Sm1 N2 C63 C64 0.3(11) . . . . ?
Sm1 N2 C63 C62 178.2(7) . . . . ?
Sm1 N2 C76 C75 -176.5(7) . . . . ?
Sm1 N2 C76 C77 1.0(14) . . . . ?
Sm1 C13 C12 C11 -69.7(12) . . . . ?
Sm1 C13 C12 C17 117.5(19) . . . . ?
Sm1 C13 C14 C15 69.5(11) . . . . ?
Sm1 C13 C14 C19 -119.1(16) . . . . ?
Sm1 N1 C83 C85 1.9(17) . . . . ?
Sm1 N1 C83 C84 -179.2(8) . . . . ?
Sm1 C11 C12 C13 69.6(11) . . . . ?
Sm1 C11 C12 C17 -117(2) . . . . ?
Sm1 C11 C15 C14 -67.7(11) . . . . ?
Sm1 C11 C15 C20 120.1(19) . . . . ?
Sm1 C2 C3 C4 69.2(11) . . . . ?
Sm1 C2 C3 C8 -124(2) . . . . ?
Sm1 C3 C4 C5 68.3(11) . . . . ?
Sm1 C3 C4 C9 -117(2) . . . . ?
Sm1 C14 C15 C11 68.0(12) . . . . ?
Sm1 C14 C15 C20 -119.9(18) . . . . ?
Sm1 C4 C5 C1 68.3(10) . . . . ?
Sm1 C4 C5 C10 -115.8(17) . . . . ?
C42 C43 C44 Sm3 -68.2(8) . . . . ?
C42 C43 C44 C45 -1.2(14) . . . . ?
C42 C43 C44 C49 171.9(14) . . . . ?
C42 C41 C45 Sm3 69.5(8) . . . . ?
C42 C41 C45 C44 0.3(14) . . . . ?
C42 C41 C45 C50 -166.3(14) . . . . ?
C33 C32 C31 Sm2 68.9(8) . . . . ?
C33 C32 C31 C35 1.9(14) . . . . ?
C33 C32 C31 C36 -169.6(14) . . . . ?
C33 C34 C35 Sm2 -69.1(8) . . . . ?
C33 C34 C35 C31 -0.1(15) . . . . ?
C33 C34 C35 C40 167.0(14) . . . . ?
C21 C22 C23 Sm2 -68.6(7) . . . . ?
C21 C22 C23 C24 0.0(13) . . . . ?
C21 C22 C23 C28 167.2(13) . . . . ?
C64 N1 C83 C85 -178.2(12) . . . . ?
C64 N1 C83 C84 0.7(16) . . . . ?
C64 C65 N6 Sm3 179.0(7) . . . . ?
C64 C65 N6 C84 -0.3(13) . . . . ?
C64 C65 C66 N5 177.3(8) . . . . ?
C64 C65 C66 C61 -3.9(14) . . . . ?
C43 C42 C41 Sm3 68.3(8) . . . . ?
C43 C42 C41 C45 -1.0(13) . . . . ?
C43 C42 C41 C46 -173.9(13) . . . . ?
C1 C2 C3 Sm1 -68.1(9) . . . . ?
C1 C2 C3 C4 1.1(17) . . . . ?
C1 C2 C3 C8 168.1(18) . . . . ?
C32 C33 C34 Sm2 -67.8(8) . . . . ?
C32 C33 C34 C35 1.3(13) . . . . ?
C32 C33 C34 C39 178.0(12) . . . . ?
C32 C31 C35 Sm2 67.1(9) . . . . ?
C32 C31 C35 C34 -1.1(15) . . . . ?
C32 C31 C35 C40 -169.3(13) . . . . ?
C51 C52 C53 Sm3 -68.9(8) . . . . ?
C51 C52 C53 C54 -1.0(13) . . . . ?
C51 C52 C53 C58 170.2(11) . . . . ?
N2 C76 C77 C78 -177.1(11) . . . . ?
C13 C14 C15 Sm1 -69.3(11) . . . . ?
C13 C14 C15 C11 -1.2(18) . . . . ?
C13 C14 C15 C20 170.8(17) . . . . ?
N1 C64 C65 N6 0.9(15) . . . . ?
N1 C64 C65 C66 -178.8(9) . . . . ?
N1 C64 C63 N2 0.6(14) . . . . ?
N1 C64 C63 C62 -177.4(9) . . . . ?
C65 C64 N1 Sm1 178.8(7) . . . . ?
C65 C64 N1 C83 -1.0(14) . . . . ?
C65 C64 C63 N2 -179.4(9) . . . . ?
C65 C64 C63 C62 2.6(15) . . . . ?
C65 N6 C84 C83 -0.1(14) . . . . ?
C65 N6 C84 C86 177.4(10) . . . . ?
C22 C21 C25 Sm2 68.2(7) . . . . ?
C22 C21 C25 C24 -2.5(11) . . . . ?
C22 C21 C25 C30 -174.7(11) . . . . ?
C22 C23 C24 Sm2 -67.8(8) . . . . ?
C22 C23 C24 C25 -1.6(13) . . . . ?
C22 C23 C24 C29 170.5(11) . . . . ?
C41 C42 C43 Sm3 -67.7(8) . . . . ?
C41 C42 C43 C44 1.4(14) . . . . ?
C41 C42 C43 C48 177.1(12) . . . . ?
C41 C45 C44 Sm3 67.8(9) . . . . ?
C41 C45 C44 C43 0.5(15) . . . . ?
C41 C45 C44 C49 -172.6(14) . . . . ?
C62 C61 C66 C65 2.7(14) . . . . ?
C62 C61 C66 N5 -178.6(9) . . . . ?
C62 N3 C75 C79 -179.2(10) . . . . ?
C62 N3 C75 C76 1.8(15) . . . . ?
C34 C33 C32 Sm2 67.5(8) . . . . ?
C34 C33 C32 C31 -2.0(13) . . . . ?
C34 C33 C32 C37 -175.5(12) . . . . ?
N6 C65 C66 N5 -2.3(13) . . . . ?
N6 C65 C66 C61 176.4(8) . . . . ?
N6 C84 C83 N1 -0.1(17) . . . . ?
N6 C84 C83 C85 178.8(11) . . . . ?
N6 C84 C86 C87 -179.3(11) . . . . ?
N5 C68 C67 N4 1.1(15) . . . . ?
N5 C68 C67 C69 179.2(10) . . . . ?
C63 C64 N1 Sm1 -1.2(12) . . . . ?
C63 C64 N1 C83 178.9(10) . . . . ?
C63 C64 C65 N6 -179.1(9) . . . . ?
C63 C64 C65 C66 1.3(14) . . . . ?
C63 N2 C76 C75 2.9(14) . . . . ?
C63 N2 C76 C77 -179.6(10) . . . . ?
C63 C62 C61 N4 -178.3(8) . . . . ?
C63 C62 C61 C66 1.1(14) . . . . ?
C63 C62 N3 Sm2 177.1(7) . . . . ?
C63 C62 N3 C75 -0.1(14) . . . . ?
N4 C61 C66 C65 -177.9(8) . . . . ?
N4 C61 C66 N5 0.8(14) . . . . ?
N4 C67 C69 C71 178.3(10) . . . . ?
C61 C62 C63 C64 -3.8(14) . . . . ?
C61 C62 C63 N2 178.3(9) . . . . ?
C61 C62 N3 Sm2 -1.4(12) . . . . ?
C61 C62 N3 C75 -178.6(9) . . . . ?
C61 N4 C67 C68 0.0(13) . . . . ?
C61 N4 C67 C69 -178.1(9) . . . . ?
C52 C51 C55 Sm3 67.7(8) . . . . ?
C52 C51 C55 C54 -0.8(13) . . . . ?
C52 C51 C55 C60 -175.0(12) . . . . ?
N3 C62 C63 C64 177.7(9) . . . . ?
N3 C62 C63 N2 -0.2(15) . . . . ?
N3 C62 C61 N4 0.2(14) . . . . ?
N3 C62 C61 C66 179.6(8) . . . . ?
N3 C75 C76 N2 -3.3(16) . . . . ?
N3 C75 C76 C77 179.1(10) . . . . ?
C66 C65 N6 Sm3 -1.3(11) . . . . ?
C66 C65 N6 C84 179.4(8) . . . . ?
C66 N5 C68 C70 178.6(9) . . . . ?
C66 N5 C68 C67 -1.2(14) . . . . ?
C23 C24 C25 Sm2 -67.1(8) . . . . ?
C23 C24 C25 C21 2.5(12) . . . . ?
C23 C24 C25 C30 174.6(11) . . . . ?
C53 C54 C55 Sm3 -68.0(8) . . . . ?
C53 C54 C55 C51 0.2(13) . . . . ?
C53 C54 C55 C60 174.6(12) . . . . ?
C70 C68 C67 N4 -178.7(9) . . . . ?
C70 C68 C67 C69 -0.5(15) . . . . ?
C70 C72 C71 C69 0.3(19) . . . . ?
C70 C72 C71 C73 179.7(12) . . . . ?
C55 C51 C52 Sm3 -68.1(8) . . . . ?
C55 C51 C52 C53 1.1(13) . . . . ?
C55 C51 C52 C57 176.1(11) . . . . ?
C55 C54 C53 Sm3 67.8(8) . . . . ?
C55 C54 C53 C52 0.5(13) . . . . ?
C55 C54 C53 C58 -171.3(11) . . . . ?
C68 N5 C66 C65 179.0(8) . . . . ?
C68 N5 C66 C61 0.3(13) . . . . ?
C68 C70 C72 C71 -0.6(19) . . . . ?
C68 C70 C72 C74 179.9(12) . . . . ?
C68 C67 C69 C71 0.2(17) . . . . ?
C79 C75 C76 N2 177.7(10) . . . . ?
C79 C75 C76 C77 0.1(15) . . . . ?
C79 C80 C78 C77 -0.3(18) . . . . ?
C79 C80 C78 C82 -178.5(12) . . . . ?
C67 N4 C61 C62 178.5(8) . . . . ?
C67 N4 C61 C66 -0.9(13) . . . . ?
C67 C69 C71 C72 -0.1(18) . . . . ?
C67 C69 C71 C73 -179.5(12) . . . . ?
C2 C1 C5 Sm1 68.6(9) . . . . ?
C2 C1 C5 C10 -176.0(15) . . . . ?
C2 C1 C5 C4 0.1(17) . . . . ?
C2 C3 C4 Sm1 -69.3(11) . . . . ?
C2 C3 C4 C5 -1.1(18) . . . . ?
C2 C3 C4 C9 174.0(18) . . . . ?
C38 C33 C32 Sm2 -118.6(12) . . . . ?
C38 C33 C32 C31 172.0(12) . . . . ?
C38 C33 C32 C37 -1.6(19) . . . . ?
C38 C33 C34 Sm2 118.6(13) . . . . ?
C38 C33 C34 C35 -172.4(12) . . . . ?
C38 C33 C34 C39 4(2) . . . . ?
C3 C4 C5 Sm1 -67.8(12) . . . . ?
C3 C4 C5 C1 0.6(18) . . . . ?
C3 C4 C5 C10 176.5(16) . . . . ?
C25 C21 C22 Sm2 -67.5(7) . . . . ?
C25 C21 C22 C23 1.5(12) . . . . ?
C25 C21 C22 C27 176.4(12) . . . . ?
C12 C13 C14 Sm1 -67.2(11) . . . . ?
C12 C13 C14 C15 2.3(18) . . . . ?
C12 C13 C14 C19 173.8(15) . . . . ?
C12 C11 C15 Sm1 67.4(12) . . . . ?
C12 C11 C15 C14 0(2) . . . . ?
C12 C11 C15 C20 -172.5(18) . . . . ?
C75 C79 C80 C78 0.9(19) . . . . ?
C75 C79 C80 C81 178.8(13) . . . . ?
C75 C76 C77 C78 0.5(17) . . . . ?
C14 C13 C12 Sm1 67.2(11) . . . . ?
C14 C13 C12 C11 -2.5(18) . . . . ?
C14 C13 C12 C17 -175.3(18) . . . . ?
C72 C70 C68 N5 -179.0(11) . . . . ?
C72 C70 C68 C67 0.8(17) . . . . ?
C84 C86 C87 C88 0(2) . . . . ?
C84 C86 C87 C89 -178.1(14) . . . . ?
C80 C79 C75 N3 -179.8(11) . . . . ?
C80 C79 C75 C76 -0.8(18) . . . . ?
C29 C24 C25 Sm2 121.0(11) . . . . ?
C29 C24 C25 C21 -169.4(11) . . . . ?
C29 C24 C25 C30 2.7(19) . . . . ?
C83 C85 C88 C87 -2(3) . . . . ?
C83 C85 C88 C90 -178.6(17) . . . . ?
C83 C84 C86 C87 -1.7(18) . . . . ?
C15 C11 C12 Sm1 -67.9(13) . . . . ?
C15 C11 C12 C13 2(2) . . . . ?
C15 C11 C12 C17 175.1(19) . . . . ?
C37 C32 C31 Sm2 -118.1(14) . . . . ?
C37 C32 C31 C35 174.9(13) . . . . ?
C37 C32 C31 C36 3(2) . . . . ?
C48 C43 C44 Sm3 116.2(14) . . . . ?
C48 C43 C44 C45 -176.7(13) . . . . ?
C48 C43 C44 C49 -4(2) . . . . ?
C76 N2 C63 C64 -179.2(9) . . . . ?
C76 N2 C63 C62 -1.2(14) . . . . ?
C76 C77 C78 C80 -0.4(18) . . . . ?
C76 C77 C78 C82 177.8(11) . . . . ?
C39 C34 C35 Sm2 114.1(12) . . . . ?
C39 C34 C35 C31 -176.9(12) . . . . ?
C39 C34 C35 C40 -10(2) . . . . ?
C57 C52 C53 Sm3 116.2(11) . . . . ?
C57 C52 C53 C54 -175.9(11) . . . . ?
C57 C52 C53 C58 -4.7(19) . . . . ?
C86 C84 C83 N1 -177.6(11) . . . . ?
C86 C84 C83 C85 1.3(17) . . . . ?
C86 C87 C88 C85 2(2) . . . . ?
C86 C87 C88 C90 178.1(17) . . . . ?
C46 C41 C45 Sm3 -117.4(14) . . . . ?
C46 C41 C45 C44 173.5(13) . . . . ?
C46 C41 C45 C50 7(2) . . . . ?
C26 C21 C22 Sm2 118.4(11) . . . . ?
C26 C21 C22 C23 -172.6(11) . . . . ?
C26 C21 C22 C27 2.3(19) . . . . ?
C26 C21 C25 Sm2 -117.5(11) . . . . ?
C26 C21 C25 C24 171.9(11) . . . . ?
C26 C21 C25 C30 -0.4(17) . . . . ?
C6 C1 C2 Sm1 117.6(12) . . . . ?
C6 C1 C2 C3 -174.3(12) . . . . ?
C6 C1 C2 C7 -1(2) . . . . ?
C6 C1 C5 Sm1 -117.8(12) . . . . ?
C6 C1 C5 C10 -2(2) . . . . ?
C6 C1 C5 C4 173.7(12) . . . . ?
C103 C104 C105 C103 -1(3) . . . 2_655 ?
C28 C23 C24 Sm2 124.7(13) . . . . ?
C28 C23 C24 C25 -169.1(12) . . . . ?
C28 C23 C24 C29 3(2) . . . . ?
C36 C31 C35 Sm2 -121.2(15) . . . . ?
C36 C31 C35 C34 170.5(14) . . . . ?
C36 C31 C35 C40 2(2) . . . . ?
C81 C80 C78 C77 -178.1(13) . . . . ?
C81 C80 C78 C82 3.7(19) . . . . ?
C50 C45 C44 Sm3 -125.2(15) . . . . ?
C50 C45 C44 C43 167.5(14) . . . . ?
C50 C45 C44 C49 -6(2) . . . . ?
C92 C91 C96 C95 1(4) . . . . ?
C92 C93 C94 C95 0(4) . . . . ?
C56 C51 C52 Sm3 119.5(14) . . . . ?
C56 C51 C52 C53 -171.3(13) . . . . ?
C56 C51 C52 C57 4(2) . . . . ?
C56 C51 C55 Sm3 -120.0(14) . . . . ?
C56 C51 C55 C54 171.5(13) . . . . ?
C56 C51 C55 C60 -3(2) . . . . ?
C88 C85 C83 N1 179.6(15) . . . . ?
C88 C85 C83 C84 1(2) . . . . ?
C19 C14 C15 Sm1 119.7(17) . . . . ?
C19 C14 C15 C11 -172.2(17) . . . . ?
C19 C14 C15 C20 0(3) . . . . ?
C91 C92 C93 C94 2(3) . . . . ?
C74 C72 C71 C69 179.8(12) . . . . ?
C74 C72 C71 C73 -0.7(19) . . . . ?
C16 C11 C12 Sm1 122(2) . . . . ?
C16 C11 C12 C13 -168.7(18) . . . . ?
C16 C11 C12 C17 5(3) . . . . ?
C16 C11 C15 Sm1 -122(2) . . . . ?
C16 C11 C15 C14 170.3(19) . . . . ?
C16 C11 C15 C20 -2(3) . . . . ?
C59 C54 C53 Sm3 -125.9(14) . . . . ?
C59 C54 C53 C52 166.9(13) . . . . ?
C59 C54 C53 C58 -5(2) . . . . ?
C59 C54 C55 Sm3 126.1(15) . . . . ?
C59 C54 C55 C51 -165.7(14) . . . . ?
C59 C54 C55 C60 9(2) . . . . ?
C18 C13 C12 Sm1 -114.0(17) . . . . ?
C18 C13 C12 C11 176.3(17) . . . . ?
C18 C13 C12 C17 4(3) . . . . ?
C18 C13 C14 Sm1 114.0(16) . . . . ?
C18 C13 C14 C15 -176.6(15) . . . . ?
C18 C13 C14 C19 -5(3) . . . . ?
C47 C42 C43 Sm3 119.9(11) . . . . ?
C47 C42 C43 C44 -171.1(11) . . . . ?
C47 C42 C43 C48 4.7(19) . . . . ?
C47 C42 C41 Sm3 -119.9(12) . . . . ?
C47 C42 C41 C45 170.7(12) . . . . ?
C47 C42 C41 C46 -2(2) . . . . ?
C96 C95 C94 C93 -1(3) . . . . ?
C27 C22 C23 Sm2 116.2(12) . . . . ?
C27 C22 C23 C24 -175.2(12) . . . . ?
C27 C22 C23 C28 -8(2) . . . . ?
C102 C101 C100 C99 5(5) . . . . ?
C7 C2 C3 Sm1 119.2(15) . . . . ?
C7 C2 C3 C4 -171.5(15) . . . . ?
C7 C2 C3 C8 -5(3) . . . . ?
C101 C102 C98 C97 -1(3) . . . . ?
C93 C92 C91 C96 -3(3) . . . . ?
C105 C103 C104 C105 -2(3) 2_655 . . . ?
C97 C99 C100 C101 -10(6) . . . . ?
C5 C1 C2 Sm1 -68.9(10) . . . . ?
C5 C1 C2 C3 -0.8(16) . . . . ?
C5 C1 C2 C7 172.0(14) . . . . ?
C94 C95 C96 C91 1(4) . . . . ?
C8 C3 C4 Sm1 124.1(19) . . . . ?
C8 C3 C4 C5 -167.6(18) . . . . ?
C8 C3 C4 C9 7(3) . . . . ?
C99 C97 C98 C102 -5(4) . . . . ?
C98 C102 C101 C100 1(4) . . . . ?
C98 C97 C99 C100 10(5) . . . . ?
C89 C87 C88 C85 -179.9(16) . . . . ?
C89 C87 C88 C90 -4(3) . . . . ?
C9 C4 C5 Sm1 117.0(19) . . . . ?
C9 C4 C5 C1 -174.6(17) . . . . ?
C9 C4 C5 C10 1(3) . . . . ?

loop_
_twin_individual_id
_twin_individual_mass_fraction_refined
1 0.4919(9)
2 0.5081(9)
